data_4109586
loop_
_publ_author_name
'Eric J. Schelter'
'Ferdi Karadas'
'Carolina Avendano'
'Andrey V. Prosvirin'
'Wolfgang Wernsdorfer'
'Kim R. Dunbar'

_publ_contact_author_address
;Department of Chemistry, Texas A&M University
P.O. Box 30012 
College Station, TX 77842-3012 (USA)
;
_publ_contact_author_email dunbar@mail.chem.tamu.edu
_publ_contact_author_name 'Kim R. Dunbar'
_publ_section_title
;
 A Family of Mixed-Metal Cyanide Cubes with Alternating Octahedral and
 Tetrahedral Corners Exhibiting a Variety of Magnetic Behaviors Including
 Single Molecule Magnetism
;
_journal_name_full 'Journal of the American Chemical Society'
_journal_page_first 8139
_journal_page_last 8149
_journal_paper_doi 10.1021/ja0683281
_journal_volume 129
_journal_year 2007
_chemical_formula_moiety 'C176 H156 Cl4 Ni4 N12 P12 Re4 7.25(C2 H3 N)'
_chemical_formula_sum 'C190.5 H178.75 Cl4 N19.25 Ni4 P12 Re4'
_chemical_formula_weight 4230.86
_chemical_name_systematic
; 
 ? 
;
_space_group_IT_number 15
_symmetry_cell_setting monoclinic
_symmetry_space_group_name_Hall '-C 2yc'
_symmetry_space_group_name_H-M 'C 1 2/c 1'
_atom_sites_solution_hydrogens geom
_atom_sites_solution_primary direct
_atom_sites_solution_secondary difmap
_audit_creation_method SHELXL-97
_cell_angle_alpha 90.00
_cell_angle_beta 106.96(3)
_cell_angle_gamma 90.00
_cell_formula_units_Z 8
_cell_length_a 67.154(13)
_cell_length_b 19.104(4)
_cell_length_c 32.685(7)
_cell_measurement_temperature 110(2)
_cell_measurement_theta_max 25.177
_cell_measurement_theta_min 2.367
_cell_volume 40108(16)
_computing_structure_refinement 'SHELXL-97 (Sheldrick, 1997)'
_computing_structure_solution 'SHELXS-97 (Sheldrick, 1990)'
_diffrn_ambient_temperature 110(2)
_diffrn_measured_fraction_theta_full 0.997
_diffrn_measured_fraction_theta_max 0.997
_diffrn_radiation_monochromator graphite
_diffrn_radiation_source 'fine-focus sealed tube'
_diffrn_radiation_type MoK\a
_diffrn_radiation_wavelength 0.71073
_diffrn_reflns_av_R_equivalents 0.1680
_diffrn_reflns_av_sigmaI/netI 0.2086
_diffrn_reflns_limit_h_max 79
_diffrn_reflns_limit_h_min -78
_diffrn_reflns_limit_k_max 22
_diffrn_reflns_limit_k_min -22
_diffrn_reflns_limit_l_max 38
_diffrn_reflns_limit_l_min -38
_diffrn_reflns_number 126428
_diffrn_reflns_theta_full 24.71
_diffrn_reflns_theta_max 24.71
_diffrn_reflns_theta_min 2.33
_exptl_absorpt_coefficient_mu 2.972
_exptl_absorpt_correction_T_max 0.9402
_exptl_absorpt_correction_T_min 0.2998
_exptl_absorpt_correction_type empirical
_exptl_crystal_colour brown
_exptl_crystal_density_diffrn 1.401
_exptl_crystal_description plate
_exptl_crystal_F_000 16932
_exptl_crystal_size_max 0.53
_exptl_crystal_size_mid 0.39
_exptl_crystal_size_min 0.02
_refine_diff_density_max 1.715
_refine_diff_density_min -3.091
_refine_diff_density_rms 0.199
_refine_ls_extinction_method none
_refine_ls_goodness_of_fit_ref 1.044
_refine_ls_hydrogen_treatment mixed
_refine_ls_matrix_type full
_refine_ls_number_parameters 2095
_refine_ls_number_reflns 34111
_refine_ls_number_restraints 45
_refine_ls_restrained_S_all 1.044
_refine_ls_R_factor_all 0.1876
_refine_ls_R_factor_gt 0.1016
_refine_ls_shift/su_max 1.630
_refine_ls_shift/su_mean 0.013
_refine_ls_structure_factor_coef Fsqd
_refine_ls_weighting_details 'calc w=1/[\s^2^(Fo^2^)+(0.0926P)^2^+578.7910P] where P=(Fo^2^+2Fc^2^)/3'
_refine_ls_weighting_scheme calc
_refine_ls_wR_factor_gt 0.2224
_refine_ls_wR_factor_ref 0.2574
_reflns_number_gt 17956
_reflns_number_total 34111
_reflns_threshold_expression >2sigma(I)
_cod_data_source_file ja0683281si20061120_101513_1.cif
_cod_data_source_block d:\ejs\struct~1\ejs70r~1\092203\c2c
_cod_original_cell_volume 40110(14)
_cod_original_sg_symbol_H-M 'C 2/c'
_cod_original_formula_sum 'C190.50 H178.75 Cl4 N19.25 Ni4 P12 Re4'
_cod_database_code 4109586

loop_
_symmetry_equiv_pos_as_xyz
'x, y, z'
'-x, y, -z+1/2'
'x+1/2, y+1/2, z'
'-x+1/2, y+1/2, -z+1/2'
'-x, -y, -z'
'x, -y, z-1/2'
'-x+1/2, -y+1/2, -z'
'x+1/2, -y+1/2, z-1/2'

loop_
_atom_site_label
_atom_site_type_symbol
_atom_site_fract_x
_atom_site_fract_y
_atom_site_fract_z
_atom_site_U_iso_or_equiv
_atom_site_adp_type
_atom_site_occupancy
_atom_site_symmetry_multiplicity
_atom_site_calc_flag
_atom_site_refinement_flags
_atom_site_disorder_assembly
_atom_site_disorder_group
Re1 Re 0.091905(10) 0.52186(3) 0.641194(19) 0.03464(18) Uani 1 1 d . . .
Re4 Re 0.193397(11) 0.29621(4) 0.70707(2) 0.0407(2) Uani 1 1 d . . .
Re2 Re 0.089715(12) 0.11813(4) 0.58480(2) 0.0434(2) Uani 1 1 d . . .
Re3 Re 0.111194(11) 0.24284(4) 0.82424(2) 0.0433(2) Uani 1 1 d . . .
Ni4 Ni 0.05914(3) 0.28982(11) 0.67377(6) 0.0412(5) Uani 1 1 d . . .
Ni3 Ni 0.13049(3) 0.34297(11) 0.57207(6) 0.0411(5) Uani 1 1 d . . .
Ni2 Ni 0.14944(4) 0.44742(13) 0.77822(7) 0.0537(6) Uani 1 1 d . . .
Ni1 Ni 0.14588(4) 0.09897(14) 0.73186(7) 0.0596(7) Uani 1 1 d . . .
P2 P 0.07213(7) 0.6020(2) 0.67157(14) 0.0433(11) Uani 1 1 d . A .
P3 P 0.10899(7) 0.6253(2) 0.62436(13) 0.0357(10) Uani 1 1 d . A .
P10 P 0.21276(7) 0.3967(2) 0.69290(14) 0.0426(11) Uani 1 1 d . . .
P12 P 0.21340(7) 0.2264(2) 0.67032(15) 0.0460(12) Uani 1 1 d . . .
P9 P 0.09360(7) 0.3230(2) 0.85940(14) 0.0429(11) Uani 1 1 d . . .
P1 P 0.06393(7) 0.5414(2) 0.57406(13) 0.0375(11) Uani 1 1 d . A .
P8 P 0.13671(8) 0.2208(3) 0.89323(14) 0.0498(13) Uani 1 1 d . . .
P5 P 0.07166(8) 0.0146(2) 0.59697(15) 0.0493(12) Uani 1 1 d . . .
P11 P 0.22201(7) 0.2770(2) 0.77307(14) 0.0424(11) Uani 1 1 d . . .
P7 P 0.09068(8) 0.1510(3) 0.84366(16) 0.0535(13) Uani 1 1 d . . .
P4 P 0.06186(8) 0.1299(3) 0.51782(15) 0.0528(13) Uani 1 1 d . . .
P6 P 0.10700(8) 0.0433(2) 0.54599(15) 0.0469(12) Uani 1 1 d . . .
Cl1 Cl 0.13438(9) 0.3686(3) 0.50846(16) 0.0784(16) Uani 1 1 d . . .
Cl2 Cl 0.02529(8) 0.2867(3) 0.66443(19) 0.0774(16) Uani 1 1 d . . .
Cl3 Cl 0.16442(10) 0.5335(3) 0.8263(2) 0.095(2) Uani 1 1 d . . .
Cl4 Cl 0.15914(12) -0.0092(4) 0.7533(2) 0.121(3) Uani 1 1 d . . .
C198 C 0.1007(3) 0.4552(15) 0.8208(6) 0.080(7) Uani 1 1 d . . .
H198 H 0.0969 0.4299 0.7947 0.096 Uiso 1 1 calc R . .
C2 C 0.1096(3) 0.4569(9) 0.6150(5) 0.044(5) Uani 1 1 d . . .
C199 C 0.1062(4) 0.5226(16) 0.8191(7) 0.096(9) Uani 1 1 d . . .
H199 H 0.1073 0.5436 0.7935 0.116 Uiso 1 1 calc R . .
C7 C 0.1289(3) 0.3221(10) 0.8085(5) 0.048(5) Uani 1 1 d . . .
C12 C 0.1761(3) 0.3621(10) 0.7345(5) 0.047(5) Uani 1 1 d . . .
C209 C 0.2014(2) 0.4432(8) 0.6414(5) 0.036(4) Uani 1 1 d . . .
C10 C 0.1770(3) 0.2138(11) 0.7206(6) 0.054(5) Uani 1 1 d . . .
C9 C 0.1249(3) 0.1740(11) 0.7916(6) 0.060(5) Uani 1 1 d . . .
C4 C 0.1139(3) 0.1062(9) 0.6417(6) 0.055(5) Uani 1 1 d . . .
C11 C 0.1690(3) 0.3086(9) 0.6523(5) 0.043(4) Uani 1 1 d . . .
C3 C 0.0781(3) 0.4297(10) 0.6527(5) 0.043(4) Uani 1 1 d . . .
N3 N 0.0707(2) 0.3765(7) 0.6586(4) 0.043(4) Uani 1 1 d . . .
C1 C 0.1143(3) 0.5017(10) 0.6997(7) 0.053(5) Uani 1 1 d . . .
C5 C 0.1043(3) 0.2096(10) 0.5751(5) 0.044(4) Uani 1 1 d . . .
C6 C 0.0762(3) 0.1814(9) 0.6210(5) 0.047(5) Uani 1 1 d . . .
C44 C 0.0999(3) 0.2997(9) 0.9169(5) 0.047(5) Uani 1 1 d . . .
H44A H 0.1131 0.3227 0.9324 0.057 Uiso 1 1 calc R . .
H44B H 0.0889 0.3195 0.9283 0.057 Uiso 1 1 calc R . .
N2 N 0.1184(2) 0.4160(7) 0.5989(4) 0.046(4) Uani 1 1 d . . .
C130 C 0.1486(3) 0.6024(9) 0.6807(5) 0.046(5) Uani 1 1 d . . .
H130 H 0.1462 0.5563 0.6694 0.056 Uiso 1 1 calc R . .
C210 C 0.1808(2) 0.4648(9) 0.6318(5) 0.042(4) Uani 1 1 d . . .
H210 H 0.1734 0.4561 0.6519 0.051 Uiso 1 1 calc R . .
N1 N 0.1264(3) 0.4861(8) 0.7327(5) 0.057(4) Uani 1 1 d . . .
N7 N 0.1386(2) 0.3674(9) 0.7999(5) 0.056(4) Uani 1 1 d . . .
C8 C 0.0899(3) 0.2665(10) 0.7636(7) 0.056(5) Uani 1 1 d . . .
C137 C 0.0669(4) 0.1698(9) 0.4703(6) 0.062(6) Uani 1 1 d . . .
C31 C 0.0667(3) -0.0197(9) 0.5085(5) 0.046(4) Uani 1 1 d . . .
C201 C 0.1106(3) 0.5299(9) 0.8970(6) 0.064(6) Uani 1 1 d . . .
H201 H 0.1148 0.5560 0.9229 0.076 Uiso 1 1 calc R . .
C215 C 0.2168(3) 0.4729(10) 0.7288(5) 0.047(5) Uani 1 1 d . . .
N11 N 0.1543(2) 0.3161(7) 0.6207(5) 0.047(4) Uani 1 1 d . . .
C208 C 0.0522(3) 0.2985(11) 0.8041(5) 0.059(6) Uani 1 1 d . . .
H208 H 0.0583 0.2669 0.7888 0.071 Uiso 1 1 calc R . .
N9 N 0.1317(3) 0.1366(11) 0.7688(5) 0.079(6) Uani 1 1 d . . .
C125 C 0.1332(2) 0.6541(8) 0.6649(5) 0.035(4) Uani 1 1 d . . .
H125 H 0.1204 0.6427 0.6443 0.042 Uiso 1 1 calc R . .
N4 N 0.1274(2) 0.1009(8) 0.6743(5) 0.063(5) Uani 1 1 d . . .
C101 C 0.0365(3) 0.5253(10) 0.5726(5) 0.046(4) Uani 1 1 d . . .
C131 C 0.1190(2) 0.6271(8) 0.5776(5) 0.036(4) Uani 1 1 d . . .
N5 N 0.1125(2) 0.2633(9) 0.5726(4) 0.054(4) Uani 1 1 d . . .
C191 C 0.1544(3) 0.2919(11) 0.9229(6) 0.052(5) Uani 1 1 d . . .
C230 C 0.2352(3) 0.0518(11) 0.8333(7) 0.057(5) Uani 1 1 d . . .
H230 H 0.2372 0.0072 0.8468 0.068 Uiso 1 1 calc R . .
N12 N 0.1669(3) 0.4025(9) 0.7499(5) 0.064(5) Uani 1 1 d . . .
C244 C 0.1982(3) 0.2913(11) 0.5888(6) 0.062(6) Uani 1 1 d . . .
H244 H 0.1896 0.3178 0.6013 0.075 Uiso 1 1 calc R . .
C202 C 0.1049(3) 0.4603(11) 0.8968(6) 0.060(5) Uani 1 1 d . . .
H202 H 0.1042 0.4407 0.9231 0.072 Uiso 1 1 calc R . .
C129 C 0.1671(3) 0.6162(9) 0.7119(6) 0.058(5) Uani 1 1 d . . .
H129 H 0.1773 0.5808 0.7226 0.070 Uiso 1 1 calc R . .
C111 C 0.0639(3) 0.4807(11) 0.4524(5) 0.061(5) Uani 1 1 d . . .
H111 H 0.0617 0.5019 0.4252 0.073 Uiso 1 1 calc R . .
C139 C 0.0893(4) 0.2293(10) 0.4346(6) 0.067(6) Uani 1 1 d . . .
H139 H 0.1026 0.2470 0.4353 0.080 Uiso 1 1 calc R . .
C218 C 0.2202(2) 0.5977(10) 0.7782(6) 0.054(5) Uani 1 1 d . . .
H218 H 0.2210 0.6388 0.7950 0.065 Uiso 1 1 calc R . .
C243 C 0.1962(3) 0.3015(10) 0.5442(5) 0.054(5) Uani 1 1 d . . .
H243 H 0.1859 0.3312 0.5266 0.065 Uiso 1 1 calc R . .
C179 C 0.1005(4) 0.0591(10) 0.8541(6) 0.060(5) Uani 1 1 d . . .
C220 C 0.2128(3) 0.4720(10) 0.7664(6) 0.053(5) Uani 1 1 d . . .
H220 H 0.2084 0.4292 0.7759 0.063 Uiso 1 1 calc R . .
N10 N 0.1664(2) 0.1697(9) 0.7295(5) 0.063(5) Uani 1 1 d . . .
C217 C 0.2245(3) 0.6018(9) 0.7380(6) 0.052(5) Uani 1 1 d . . .
H217 H 0.2283 0.6444 0.7273 0.062 Uiso 1 1 calc R . .
C227 C 0.2283(3) 0.1879(9) 0.7940(5) 0.044(4) Uani 1 1 d . . .
C203 C 0.0653(3) 0.3327(10) 0.8411(5) 0.049(5) Uani 1 1 d . . .
C112 C 0.0626(3) 0.5205(7) 0.4867(5) 0.037(4) Uani 1 1 d . A .
H112 H 0.0601 0.5693 0.4827 0.045 Uiso 1 1 calc R . .
C54 C 0.2412(3) 0.2343(8) 0.6983(5) 0.049(5) Uani 1 1 d . . .
H54A H 0.2449 0.1969 0.7202 0.058 Uiso 1 1 calc R . .
H54B H 0.2490 0.2247 0.6774 0.058 Uiso 1 1 calc R . .
C22 C 0.0643(3) 0.6334(8) 0.5584(5) 0.039(4) Uani 1 1 d . . .
H22A H 0.0751 0.6391 0.5436 0.047 Uiso 1 1 calc R A .
H22B H 0.0507 0.6443 0.5374 0.047 Uiso 1 1 calc R . .
C23 C 0.0582(3) 0.6678(9) 0.6320(5) 0.051(5) Uani 1 1 d . . .
H23A H 0.0439 0.6501 0.6182 0.061 Uiso 1 1 calc R A .
H23B H 0.0568 0.7111 0.6476 0.061 Uiso 1 1 calc R . .
C103 C 0.0108(3) 0.4613(10) 0.5955(7) 0.064(6) Uani 1 1 d . . .
H103 H 0.0080 0.4248 0.6128 0.077 Uiso 1 1 calc R A .
C192 C 0.1708(3) 0.2744(12) 0.9590(6) 0.062(6) Uani 1 1 d . . .
H192 H 0.1728 0.2276 0.9692 0.074 Uiso 1 1 calc R . .
N8 N 0.0787(2) 0.2791(7) 0.7298(4) 0.050(4) Uani 1 1 d . . .
C211 C 0.1709(3) 0.4982(10) 0.5944(6) 0.058(5) Uani 1 1 d . . .
H211 H 0.1568 0.5126 0.5893 0.069 Uiso 1 1 calc R . .
C172 C 0.1276(3) 0.0743(11) 0.4822(6) 0.064(6) Uani 1 1 d . . .
H172 H 0.1185 0.0417 0.4643 0.077 Uiso 1 1 calc R . .
C41 C 0.1019(3) 0.2191(9) 0.9278(5) 0.046(5) Uani 1 1 d . . .
C232 C 0.2174(3) 0.1272(12) 0.7754(7) 0.071(6) Uani 1 1 d . . .
H232 H 0.2069 0.1320 0.7487 0.085 Uiso 1 1 calc R . .
C33 C 0.0699(3) -0.0532(9) 0.5535(5) 0.053(5) Uani 1 1 d . . .
H33A H 0.0828 -0.0814 0.5610 0.064 Uiso 1 1 calc R . .
H33B H 0.0581 -0.0851 0.5522 0.064 Uiso 1 1 calc R . .
C21 C 0.0684(3) 0.6885(8) 0.5950(5) 0.043(4) Uani 1 1 d . A .
C50 C 0.2731(3) 0.3115(10) 0.7274(5) 0.055(5) Uani 1 1 d . . .
H50A H 0.2800 0.2677 0.7392 0.082 Uiso 1 1 calc R . .
H50B H 0.2787 0.3500 0.7472 0.082 Uiso 1 1 calc R . .
H50C H 0.2757 0.3210 0.6998 0.082 Uiso 1 1 calc R . .
C107 C 0.0649(2) 0.4923(8) 0.5265(5) 0.031(4) Uani 1 1 d . . .
C185 C 0.1564(3) 0.1541(10) 0.8944(6) 0.052(5) Uani 1 1 d . . .
C149 C 0.0446(3) 0.0195(10) 0.5987(5) 0.051(5) Uani 1 1 d . . .
C110 C 0.0682(3) 0.4100(11) 0.4573(6) 0.059(5) Uani 1 1 d . A .
H110 H 0.0694 0.3827 0.4338 0.071 Uiso 1 1 calc R . .
C126 C 0.1373(3) 0.7235(9) 0.6808(5) 0.058(5) Uani 1 1 d . . .
H126 H 0.1274 0.7595 0.6701 0.070 Uiso 1 1 calc R . .
C108 C 0.0694(3) 0.4203(9) 0.5325(5) 0.048(5) Uani 1 1 d . A .
H108 H 0.0714 0.4000 0.5600 0.057 Uiso 1 1 calc R . .
C163 C 0.1406(3) -0.1020(9) 0.6364(7) 0.062(6) Uani 1 1 d . . .
H163 H 0.1425 -0.1129 0.6656 0.075 Uiso 1 1 calc R . .
C106 C 0.0209(3) 0.5592(17) 0.5433(9) 0.134(13) Uani 1 1 d . A 1
H106 H 0.0238 0.5918 0.5239 0.161 Uiso 1 1 calc R A 1
C167 C 0.1257(3) 0.0867(10) 0.5233(6) 0.052(5) Uani 1 1 d . . .
C40 C 0.0979(3) 0.2110(10) 0.9722(5) 0.057(5) Uani 1 1 d . . .
H40A H 0.1087 0.2362 0.9939 0.086 Uiso 1 1 calc R . .
H40B H 0.0982 0.1613 0.9798 0.086 Uiso 1 1 calc R . .
H40C H 0.0842 0.2305 0.9708 0.086 Uiso 1 1 calc R . .
C161 C 0.1235(3) -0.0310(9) 0.5731(6) 0.055(5) Uani 1 1 d . . .
C52 C 0.2392(2) 0.3710(8) 0.6928(5) 0.041(4) Uani 1 1 d . . .
H52A H 0.2390 0.3620 0.6629 0.049 Uiso 1 1 calc R . .
H52B H 0.2486 0.4115 0.7031 0.049 Uiso 1 1 calc R . .
C102 C 0.0314(3) 0.4758(10) 0.5972(6) 0.060(5) Uani 1 1 d . A .
H102 H 0.0423 0.4499 0.6165 0.072 Uiso 1 1 calc R . .
C242 C 0.2104(4) 0.2652(18) 0.5287(6) 0.125(12) Uani 1 1 d . . .
H242 H 0.2118 0.2773 0.5015 0.150 Uiso 1 1 calc R . .
C34 C 0.0876(3) -0.0014(8) 0.4999(5) 0.045(5) Uani 1 1 d . . .
H34A H 0.0847 0.0295 0.4745 0.054 Uiso 1 1 calc R . .
H34B H 0.0939 -0.0450 0.4930 0.054 Uiso 1 1 calc R . .
N6 N 0.0696(2) 0.2216(8) 0.6420(4) 0.051(4) Uani 1 1 d . . .
C24 C 0.0920(2) 0.7024(8) 0.6156(5) 0.039(4) Uani 1 1 d . . .
H24A H 0.0938 0.7257 0.6435 0.047 Uiso 1 1 calc R A .
H24B H 0.0967 0.7356 0.5971 0.047 Uiso 1 1 calc R . .
C119 C 0.0850(3) 0.6578(8) 0.7184(5) 0.046(5) Uani 1 1 d . . .
C127 C 0.1558(3) 0.7388(11) 0.7116(6) 0.062(6) Uani 1 1 d . . .
H127 H 0.1586 0.7853 0.7221 0.074 Uiso 1 1 calc R . .
C165 C 0.1487(3) -0.1223(10) 0.5716(8) 0.074(7) Uani 1 1 d . . .
H165 H 0.1560 -0.1488 0.5561 0.088 Uiso 1 1 calc R . .
C239 C 0.2123(3) 0.2446(11) 0.6144(6) 0.062(6) Uani 1 1 d . . .
C20 C 0.0570(3) 0.7577(9) 0.5743(6) 0.065(6) Uani 1 1 d . . .
H20A H 0.0614 0.7697 0.5490 0.098 Uiso 1 1 calc R A .
H20B H 0.0607 0.7959 0.5952 0.098 Uiso 1 1 calc R . .
H20C H 0.0419 0.7504 0.5658 0.098 Uiso 1 1 calc R . .
C32 C 0.0510(3) 0.0429(8) 0.4980(6) 0.054(5) Uani 1 1 d . . .
H32A H 0.0395 0.0325 0.5101 0.065 Uiso 1 1 calc R . .
H32B H 0.0450 0.0458 0.4665 0.065 Uiso 1 1 calc R . .
C30 C 0.0567(3) -0.0799(9) 0.4758(6) 0.056(5) Uani 1 1 d . . .
H30A H 0.0667 -0.1181 0.4785 0.084 Uiso 1 1 calc R . .
H30B H 0.0529 -0.0613 0.4466 0.084 Uiso 1 1 calc R . .
H30C H 0.0442 -0.0977 0.4820 0.084 Uiso 1 1 calc R . .
C53 C 0.2462(3) 0.3102(9) 0.7661(5) 0.045(4) Uani 1 1 d . . .
H53A H 0.2475 0.3601 0.7746 0.054 Uiso 1 1 calc R . .
H53B H 0.2579 0.2849 0.7863 0.054 Uiso 1 1 calc R . .
C205 C 0.0338(3) 0.3874(11) 0.8488(7) 0.065(6) Uani 1 1 d . . .
H205 H 0.0274 0.4175 0.8642 0.078 Uiso 1 1 calc R . .
C213 C 0.2014(3) 0.4900(10) 0.5717(5) 0.064(6) Uani 1 1 d . . .
H213 H 0.2085 0.4970 0.5508 0.077 Uiso 1 1 calc R . .
C143 C 0.0386(3) 0.1814(10) 0.5188(7) 0.063(6) Uani 1 1 d . . .
C228 C 0.2438(3) 0.1782(10) 0.8336(5) 0.050(5) Uani 1 1 d . . .
H228 H 0.2522 0.2160 0.8476 0.060 Uiso 1 1 calc R . .
C113 C 0.0521(3) 0.5625(10) 0.6904(6) 0.060(6) Uani 1 1 d . . .
C104 C -0.0051(3) 0.4976(12) 0.5700(7) 0.080(7) Uani 1 1 d . A .
H104 H -0.0190 0.4914 0.5708 0.096 Uiso 1 1 calc R B 1
C51 C 0.2492(3) 0.3048(9) 0.7206(5) 0.046(4) Uani 1 1 d . . .
C197 C 0.1002(3) 0.4162(9) 0.8605(5) 0.043(4) Uani 1 1 d . . .
C173 C 0.0657(3) 0.1314(11) 0.8043(6) 0.068(6) Uani 1 1 d . . .
C206 C 0.0219(3) 0.3546(11) 0.8120(6) 0.064(6) Uani 1 1 d . . .
H206 H 0.0073 0.3634 0.8021 0.077 Uiso 1 1 calc R . .
C166 C 0.1352(3) -0.0693(9) 0.5506(7) 0.068(6) Uani 1 1 d . . .
H166 H 0.1339 -0.0588 0.5215 0.081 Uiso 1 1 calc R . .
C231 C 0.2210(4) 0.0613(12) 0.7936(7) 0.080(7) Uani 1 1 d . . .
H231 H 0.2135 0.0223 0.7786 0.096 Uiso 1 1 calc R . .
C164 C 0.1515(3) -0.1372(10) 0.6145(8) 0.068(6) Uani 1 1 d . . .
H164 H 0.1611 -0.1723 0.6284 0.081 Uiso 1 1 calc R . .
C171 C 0.1417(4) 0.1060(12) 0.4674(7) 0.081(7) Uani 1 1 d . . .
H171 H 0.1417 0.1005 0.4385 0.097 Uiso 1 1 calc R . .
C221 C 0.2202(3) 0.3181(10) 0.8235(6) 0.052(5) Uani 1 1 d . . .
C169 C 0.1559(3) 0.1584(11) 0.5376(7) 0.073(6) Uani 1 1 d . . .
H169 H 0.1660 0.1871 0.5566 0.088 Uiso 1 1 calc R . .
C214 C 0.2123(3) 0.4565(9) 0.6122(6) 0.049(5) Uani 1 1 d . . .
H214 H 0.2266 0.4441 0.6184 0.059 Uiso 1 1 calc R . .
C219 C 0.2147(3) 0.5328(9) 0.7935(6) 0.053(5) Uani 1 1 d . . .
H219 H 0.2123 0.5297 0.8207 0.063 Uiso 1 1 calc R . .
C109 C 0.0710(3) 0.3785(10) 0.4984(5) 0.064(6) Uani 1 1 d . . .
H109 H 0.0739 0.3298 0.5024 0.077 Uiso 1 1 calc R A .
C138 C 0.0860(3) 0.1946(10) 0.4708(5) 0.058(5) Uani 1 1 d . . .
H138 H 0.0973 0.1887 0.4959 0.070 Uiso 1 1 calc R . .
C216 C 0.2226(2) 0.5369(10) 0.7147(6) 0.053(5) Uani 1 1 d . . .
H216 H 0.2255 0.5376 0.6879 0.064 Uiso 1 1 calc R . .
C140 C 0.0726(5) 0.2361(14) 0.3989(7) 0.102(9) Uani 1 1 d . . .
H140 H 0.0742 0.2623 0.3754 0.123 Uiso 1 1 calc R . .
C170 C 0.1565(4) 0.1477(12) 0.4959(9) 0.095(8) Uani 1 1 d . . .
H170 H 0.1672 0.1692 0.4866 0.113 Uiso 1 1 calc R . .
C196 C 0.1518(3) 0.3610(11) 0.9090(6) 0.061(5) Uani 1 1 d . . .
H196 H 0.1404 0.3726 0.8850 0.073 Uiso 1 1 calc R . .
C144 C 0.0418(3) 0.2459(10) 0.5384(5) 0.061(6) Uani 1 1 d . . .
H144 H 0.0556 0.2613 0.5515 0.073 Uiso 1 1 calc R . .
C204 C 0.0556(3) 0.3761(10) 0.8634(6) 0.055(5) Uani 1 1 d . . .
H204 H 0.0636 0.3985 0.8888 0.066 Uiso 1 1 calc R . .
C178 C 0.0645(3) 0.1215(10) 0.7620(7) 0.072(6) Uani 1 1 d . . .
H178 H 0.0769 0.1249 0.7540 0.087 Uiso 1 1 calc R . .
C162 C 0.1263(3) -0.0488(9) 0.6165(5) 0.053(5) Uani 1 1 d . . .
H162 H 0.1185 -0.0251 0.6324 0.064 Uiso 1 1 calc R . .
C168 C 0.1404(3) 0.1265(9) 0.5508(6) 0.050(5) Uani 1 1 d . . .
H168 H 0.1400 0.1324 0.5794 0.060 Uiso 1 1 calc R . .
C174 C 0.0475(4) 0.1171(16) 0.8156(8) 0.115(11) Uani 1 1 d . . .
H174 H 0.0481 0.1149 0.8449 0.138 Uiso 1 1 calc R . .
C207 C 0.0307(3) 0.3097(12) 0.7896(7) 0.072(6) Uani 1 1 d . . .
H207 H 0.0224 0.2866 0.7647 0.086 Uiso 1 1 calc R . .
C42 C 0.0853(3) 0.1740(10) 0.8948(5) 0.059(5) Uani 1 1 d . . .
H42A H 0.0719 0.1994 0.8878 0.071 Uiso 1 1 calc R . .
H42B H 0.0834 0.1299 0.9091 0.071 Uiso 1 1 calc R . .
C136 C 0.1149(2) 0.5690(8) 0.5485(5) 0.037(4) Uani 1 1 d . . .
H136 H 0.1060 0.5322 0.5518 0.044 Uiso 1 1 calc R . .
C200 C 0.1101(3) 0.5603(9) 0.8582(6) 0.059(5) Uani 1 1 d . . .
H200 H 0.1126 0.6093 0.8577 0.070 Uiso 1 1 calc R . .
C135 C 0.1243(3) 0.5667(9) 0.5145(4) 0.042(4) Uani 1 1 d . . .
H135 H 0.1216 0.5288 0.4949 0.051 Uiso 1 1 calc R . .
C132 C 0.1323(3) 0.6802(9) 0.5721(5) 0.050(5) Uani 1 1 d . . .
H132 H 0.1353 0.7193 0.5909 0.060 Uiso 1 1 calc R . .
C212 C 0.1812(3) 0.5115(10) 0.5632(6) 0.064(6) Uani 1 1 d . . .
H212 H 0.1743 0.5345 0.5371 0.077 Uiso 1 1 calc R . .
C157 C 0.0951(3) -0.0162(10) 0.7272(6) 0.059(5) Uani 1 1 d . . .
H157 H 0.0983 0.0130 0.7518 0.070 Uiso 1 1 calc R . .
C234 C 0.1877(3) 0.1102(9) 0.6538(6) 0.053(5) Uani 1 1 d . . .
H234 H 0.1768 0.1438 0.6477 0.064 Uiso 1 1 calc R . .
C124 C 0.1066(4) 0.6551(9) 0.7373(5) 0.059(6) Uani 1 1 d . A .
H124 H 0.1148 0.6248 0.7258 0.071 Uiso 1 1 calc R . .
C133 C 0.1410(3) 0.6749(10) 0.5390(6) 0.057(5) Uani 1 1 d . . .
H133 H 0.1500 0.7111 0.5354 0.069 Uiso 1 1 calc R . .
C134 C 0.1371(3) 0.6189(12) 0.5106(6) 0.060(6) Uani 1 1 d . . .
H134 H 0.1435 0.6175 0.4883 0.073 Uiso 1 1 calc R . .
C233 C 0.2080(3) 0.1340(9) 0.6656(5) 0.048(5) Uani 1 1 d . . .
C155 C 0.0828(2) -0.0312(8) 0.6498(5) 0.039(4) Uani 1 1 d . . .
C229 C 0.2462(3) 0.1083(12) 0.8523(6) 0.066(6) Uani 1 1 d . . .
H229 H 0.2562 0.1020 0.8794 0.080 Uiso 1 1 calc R . .
C158 C 0.0992(3) -0.0873(11) 0.7307(6) 0.067(6) Uani 1 1 d . . .
H158 H 0.1045 -0.1068 0.7586 0.081 Uiso 1 1 calc R . .
C226 C 0.2018(3) 0.3133(10) 0.8333(6) 0.056(5) Uani 1 1 d . . .
H226 H 0.1901 0.2913 0.8138 0.067 Uiso 1 1 calc R . .
C114 C 0.0575(4) 0.5041(10) 0.7176(6) 0.068(6) Uani 1 1 d . A .
H114 H 0.0714 0.4871 0.7244 0.081 Uiso 1 1 calc R . .
C128 C 0.1702(3) 0.6867(12) 0.7272(6) 0.070(6) Uani 1 1 d . . .
H128 H 0.1826 0.6981 0.7489 0.084 Uiso 1 1 calc R . .
C160 C 0.0877(3) -0.1013(9) 0.6553(6) 0.060(5) Uani 1 1 d . . .
H160 H 0.0852 -0.1301 0.6307 0.072 Uiso 1 1 calc R . .
C190 C 0.1682(3) 0.1648(11) 0.8648(6) 0.062(5) Uani 1 1 d . . .
H190 H 0.1660 0.2048 0.8467 0.074 Uiso 1 1 calc R . .
C195 C 0.1657(3) 0.4144(12) 0.9294(7) 0.075(7) Uani 1 1 d . . .
H195 H 0.1643 0.4617 0.9200 0.090 Uiso 1 1 calc R . .
C120 C 0.0735(4) 0.7031(10) 0.7367(5) 0.065(6) Uani 1 1 d . A .
H120 H 0.0588 0.7052 0.7248 0.078 Uiso 1 1 calc R . .
C156 C 0.0861(3) 0.0113(10) 0.6867(6) 0.055(5) Uani 1 1 d . . .
H156 H 0.0822 0.0592 0.6836 0.066 Uiso 1 1 calc R . .
C145 C 0.0250(4) 0.2900(11) 0.5396(7) 0.071(6) Uani 1 1 d . . .
H145 H 0.0273 0.3356 0.5515 0.085 Uiso 1 1 calc R . .
C43 C 0.1240(3) 0.1892(11) 0.9321(6) 0.059(5) Uani 1 1 d . . .
H43A H 0.1230 0.1376 0.9298 0.071 Uiso 1 1 calc R . .
H43B H 0.1331 0.2004 0.9611 0.071 Uiso 1 1 calc R . .
C186 C 0.1610(3) 0.0945(12) 0.9191(6) 0.073(6) Uani 1 1 d . . .
H186 H 0.1526 0.0854 0.9373 0.088 Uiso 1 1 calc R . .
C159 C 0.0960(3) -0.1321(10) 0.6953(6) 0.071(6) Uani 1 1 d . . .
H159 H 0.0994 -0.1805 0.6984 0.085 Uiso 1 1 calc R . .
C154 C 0.0330(4) -0.0403(10) 0.5982(7) 0.071(6) Uani 1 1 d . . .
H154 H 0.0392 -0.0846 0.5968 0.085 Uiso 1 1 calc R . .
C184 C 0.1179(4) 0.0382(11) 0.8436(6) 0.074(7) Uani 1 1 d . . .
H184 H 0.1260 0.0704 0.8331 0.089 Uiso 1 1 calc R . .
C194 C 0.1821(4) 0.3914(16) 0.9650(7) 0.077(8) Uani 1 1 d . . .
H194 H 0.1923 0.4250 0.9788 0.093 Uiso 1 1 calc R . .
C148 C 0.0186(4) 0.1571(11) 0.5006(7) 0.078(7) Uani 1 1 d . . .
H148 H 0.0166 0.1127 0.4870 0.094 Uiso 1 1 calc R . .
C222 C 0.2372(3) 0.3539(11) 0.8519(6) 0.067(6) Uani 1 1 d . . .
H222 H 0.2498 0.3606 0.8446 0.080 Uiso 1 1 calc R . .
C123 C 0.1166(4) 0.6977(11) 0.7740(6) 0.074(7) Uani 1 1 d . . .
H123 H 0.1313 0.6969 0.7856 0.089 Uiso 1 1 calc R A .
C237 C 0.2191(4) 0.0105(13) 0.6737(7) 0.082(7) Uiso 1 1 d . . .
H237 H 0.2299 -0.0236 0.6806 0.099 Uiso 1 1 calc R . .
C121 C 0.0832(5) 0.7458(11) 0.7728(7) 0.091(8) Uani 1 1 d . . .
H121 H 0.0752 0.7782 0.7834 0.109 Uiso 1 1 calc R A .
C146 C 0.0047(5) 0.2632(13) 0.5223(9) 0.095(8) Uani 1 1 d . . .
H146 H -0.0067 0.2905 0.5244 0.114 Uiso 1 1 calc R . .
C180 C 0.0874(5) 0.0110(12) 0.8683(7) 0.098(8) Uani 1 1 d . . .
H180 H 0.0750 0.0260 0.8743 0.117 Uiso 1 1 calc R . .
C150 C 0.0350(3) 0.0813(12) 0.6036(8) 0.085(7) Uani 1 1 d . . .
H150 H 0.0430 0.1232 0.6065 0.102 Uiso 1 1 calc R . .
C118 C 0.0325(4) 0.5863(14) 0.6835(8) 0.101(9) Uani 1 1 d . A .
H118 H 0.0282 0.6269 0.6664 0.121 Uiso 1 1 calc R . .
C187 C 0.1765(4) 0.0467(13) 0.9203(7) 0.086(8) Uani 1 1 d . . .
H187 H 0.1799 0.0097 0.9406 0.103 Uiso 1 1 calc R . .
C235 C 0.1823(3) 0.0399(12) 0.6504(7) 0.077(7) Uani 1 1 d . . .
H235 H 0.1681 0.0262 0.6412 0.093 Uiso 1 1 calc R . .
C122 C 0.1049(4) 0.7396(12) 0.7925(7) 0.077(7) Uani 1 1 d . A .
H122 H 0.1113 0.7640 0.8183 0.092 Uiso 1 1 calc R . .
C238 C 0.2243(3) 0.0803(12) 0.6765(7) 0.082(7) Uani 1 1 d . . .
H238 H 0.2385 0.0938 0.6855 0.099 Uiso 1 1 calc R . .
C115 C 0.0436(5) 0.4701(13) 0.7349(8) 0.103(10) Uani 1 1 d . . .
H115 H 0.0475 0.4288 0.7515 0.124 Uiso 1 1 calc R A .
C152 C 0.0035(3) 0.0263(12) 0.6045(8) 0.086(7) Uani 1 1 d . . .
H152 H -0.0101 0.0285 0.6076 0.103 Uiso 1 1 calc R . .
C193 C 0.1843(4) 0.3291(18) 0.9800(7) 0.094(9) Uani 1 1 d . . .
H193 H 0.1950 0.3192 1.0056 0.113 Uiso 1 1 calc R . .
C188 C 0.1868(4) 0.0564(14) 0.8899(8) 0.093(8) Uani 1 1 d . . .
H188 H 0.1966 0.0227 0.8867 0.112 Uiso 1 1 calc R . .
C142 C 0.0504(4) 0.1773(14) 0.4315(7) 0.106(9) Uani 1 1 d . . .
H142 H 0.0369 0.1615 0.4302 0.128 Uiso 1 1 calc R . .
C225 C 0.2000(3) 0.3396(13) 0.8708(7) 0.084(7) Uani 1 1 d . . .
H225 H 0.1872 0.3350 0.8773 0.101 Uiso 1 1 calc R . .
C183 C 0.1233(5) -0.0335(15) 0.8491(9) 0.123(12) Uani 1 1 d . . .
H183 H 0.1358 -0.0479 0.8436 0.148 Uiso 1 1 calc R . .
C189 C 0.1828(3) 0.1158(14) 0.8634(8) 0.083(7) Uani 1 1 d . . .
H189 H 0.1906 0.1222 0.8437 0.100 Uiso 1 1 calc R . .
C23S C 0.0363(3) 0.2629(9) 0.9296(5) 0.060(5) Uiso 1 1 d D . .
C153 C 0.0128(4) -0.0378(13) 0.5996(8) 0.089(8) Uani 1 1 d . . .
H153 H 0.0050 -0.0799 0.5972 0.107 Uiso 1 1 calc R . .
C240 C 0.2244(4) 0.2049(16) 0.5966(7) 0.117(11) Uani 1 1 d . . .
H240 H 0.2341 0.1727 0.6138 0.141 Uiso 1 1 calc R . .
C223 C 0.2353(4) 0.3790(14) 0.8903(8) 0.108(10) Uani 1 1 d . . .
H223 H 0.2468 0.4003 0.9106 0.130 Uiso 1 1 calc R . .
C116 C 0.0242(6) 0.498(2) 0.7274(13) 0.138(16) Uani 1 1 d . A .
H116 H 0.0149 0.4775 0.7412 0.166 Uiso 1 1 calc R . .
C224 C 0.2160(4) 0.3721(16) 0.8988(8) 0.118(11) Uani 1 1 d . . .
H224 H 0.2143 0.3906 0.9246 0.142 Uiso 1 1 calc R . .
C182 C 0.1107(6) -0.0884(15) 0.8630(8) 0.136(14) Uani 1 1 d . . .
H182 H 0.1138 -0.1370 0.8651 0.163 Uiso 1 1 calc R . .
C177 C 0.0465(4) 0.1070(15) 0.7308(8) 0.112(10) Uani 1 1 d . . .
H177 H 0.0465 0.1057 0.7018 0.135 Uiso 1 1 calc R . .
C181 C 0.0937(6) -0.0570(13) 0.8725(8) 0.132(14) Uani 1 1 d . . .
H181 H 0.0853 -0.0877 0.8834 0.159 Uiso 1 1 calc R . .
C24S C 0.0246(3) 0.2225(11) 0.8919(6) 0.091(7) Uiso 1 1 d D . .
H24C H 0.0287 0.2378 0.8669 0.137 Uiso 1 1 calc R . .
H24D H 0.0097 0.2304 0.8867 0.137 Uiso 1 1 calc R . .
H24E H 0.0277 0.1726 0.8970 0.137 Uiso 1 1 calc R . .
N10S N 0.2943(4) 0.2933(11) 0.8488(8) 0.137(9) Uiso 1 1 d D . .
C151 C 0.0153(4) 0.0868(13) 0.6046(9) 0.101(9) Uani 1 1 d . . .
H151 H 0.0093 0.1317 0.6054 0.121 Uiso 1 1 calc R . .
C117 C 0.0177(5) 0.552(2) 0.7013(11) 0.141(15) Uani 1 1 d . . .
H117 H 0.0037 0.5674 0.6945 0.170 Uiso 1 1 calc R A .
C147 C 0.0008(4) 0.1973(16) 0.5020(9) 0.112(10) Uani 1 1 d . . .
H147 H -0.0129 0.1804 0.4898 0.134 Uiso 1 1 calc R . .
C236 C 0.1983(4) -0.0113(13) 0.6607(9) 0.115(10) Uani 1 1 d . . .
H236 H 0.1949 -0.0597 0.6589 0.138 Uiso 1 1 calc R . .
C105 C -0.0001(4) 0.544(2) 0.5428(10) 0.182(19) Uani 1 1 d . A 1
H105 H -0.0111 0.5676 0.5224 0.219 Uiso 1 1 calc R A 1
C241 C 0.2226(5) 0.211(2) 0.5520(9) 0.18(2) Uani 1 1 d . . .
H241 H 0.2296 0.1797 0.5385 0.219 Uiso 1 1 calc R . .
C9S C -0.0015(5) 0.2607(16) 0.3921(10) 0.048(9) Uiso 0.50 1 d PD C 1
C141 C 0.0540(5) 0.2075(19) 0.3956(9) 0.149(14) Uani 1 1 d . . .
H141 H 0.0433 0.2078 0.3690 0.178 Uiso 1 1 calc R . .
C176 C 0.0284(6) 0.094(2) 0.7410(12) 0.19(2) Uani 1 1 d . . .
H176 H 0.0161 0.0785 0.7203 0.233 Uiso 1 1 calc R . .
C10S C 0.0134(6) 0.3126(19) 0.4165(12) 0.079(13) Uiso 0.50 1 d PD C 1
H10A H 0.0067 0.3585 0.4140 0.118 Uiso 0.50 1 calc PR C 1
H10B H 0.0254 0.3151 0.4051 0.118 Uiso 0.50 1 calc PR C 1
H10C H 0.0182 0.2986 0.4467 0.118 Uiso 0.50 1 calc PR C 1
C175 C 0.0291(5) 0.106(3) 0.7851(12) 0.21(2) Uani 1 1 d . . .
H175 H 0.0165 0.1068 0.7928 0.248 Uiso 1 1 calc R . .
N12S N 0.0464(3) 0.2936(10) 0.9579(5) 0.096(6) Uiso 1 1 d D . .
C20S C 0.3074(4) 0.1682(11) 0.8751(8) 0.116(9) Uiso 1 1 d D . .
H20D H 0.2969 0.1344 0.8596 0.173 Uiso 1 1 calc R . .
H20E H 0.3098 0.1623 0.9060 0.173 Uiso 1 1 calc R . .
H20F H 0.3205 0.1602 0.8681 0.173 Uiso 1 1 calc R . .
C1S C 0.0417(5) 0.3904(17) 0.3303(11) 0.065(11) Uiso 0.50 1 d PD . .
N5S N -0.0134(5) 0.2225(16) 0.3723(10) 0.071(10) Uiso 0.50 1 d PD C 1
N1S N 0.0281(6) 0.378(3) 0.3433(16) 0.16(2) Uiso 0.50 1 d PD . .
C2S C 0.0601(6) 0.419(2) 0.3203(13) 0.074(12) Uiso 0.50 1 d PD . .
H2S1 H 0.0675 0.4510 0.3433 0.111 Uiso 0.50 1 calc PR . .
H2S2 H 0.0556 0.4454 0.2933 0.111 Uiso 0.50 1 calc PR . .
H2S3 H 0.0694 0.3812 0.3176 0.111 Uiso 0.50 1 calc PR . .
N2S N 0.2585(6) 0.119(2) 0.9710(13) 0.099(13) Uiso 0.50 1 d PD . .
C3S C 0.2445(6) 0.156(2) 0.9648(15) 0.093(15) Uiso 0.50 1 d PD . .
C4S C 0.2248(7) 0.195(3) 0.9545(18) 0.13(2) Uiso 0.50 1 d PD . .
H4S1 H 0.2166 0.1844 0.9250 0.189 Uiso 0.50 1 calc PR . .
H4S2 H 0.2278 0.2450 0.9574 0.189 Uiso 0.50 1 calc PR . .
H4S3 H 0.2169 0.1809 0.9741 0.189 Uiso 0.50 1 calc PR . .
C6S C 0.1614(5) 0.3509(15) 0.4259(10) 0.049(9) Uiso 0.50 1 d PD . .
H6S1 H 0.1765 0.3473 0.4331 0.074 Uiso 0.50 1 calc PR . .
H6S2 H 0.1573 0.3559 0.4522 0.074 Uiso 0.50 1 calc PR . .
H6S3 H 0.1566 0.3919 0.4076 0.074 Uiso 0.50 1 calc PR . .
C5S C 0.1518(5) 0.2874(15) 0.4030(11) 0.058(10) Uiso 0.50 1 d PD . .
C11S C 0.2630(6) 0.3818(17) 0.5845(12) 0.070(12) Uiso 0.50 1 d PD . .
C12S C 0.2547(14) 0.393(4) 0.5379(12) 0.28(5) Uiso 0.50 1 d PD . .
H12A H 0.2422 0.4219 0.5318 0.417 Uiso 0.50 1 calc PR . .
H12B H 0.2513 0.3475 0.5236 0.417 Uiso 0.50 1 calc PR . .
H12C H 0.2653 0.4163 0.5275 0.417 Uiso 0.50 1 calc PR . .
N3S N 0.1460(6) 0.2379(16) 0.3840(12) 0.100(13) Uiso 0.50 1 d PD . .
C8S C 0.2160(14) 0.437(5) 0.438(3) 0.27(5) Uiso 0.50 1 d PD . .
H8S1 H 0.2022 0.4346 0.4418 0.408 Uiso 0.50 1 calc PR . .
H8S2 H 0.2171 0.4803 0.4220 0.408 Uiso 0.50 1 calc PR . .
H8S3 H 0.2266 0.4380 0.4656 0.408 Uiso 0.50 1 calc PR . .
C7S C 0.2194(8) 0.376(5) 0.413(3) 0.21(4) Uiso 0.50 1 d PD . .
C13S C -0.0373(8) 0.050(4) 0.1559(14) 0.19(3) Uiso 0.50 1 d PD D 1
N4S N 0.2167(14) 0.329(5) 0.390(4) 0.34(6) Uiso 0.50 1 d PD . .
N6S N 0.2702(6) 0.3856(19) 0.6206(11) 0.091(12) Uiso 0.50 1 d PD . .
N7S N -0.0390(5) 0.0321(18) 0.1218(11) 0.072(10) Uiso 0.50 1 d PD D 1
C14S C -0.0383(12) 0.072(4) 0.1984(15) 0.22(4) Uiso 0.50 1 d PD D 1
H14A H -0.0463 0.1154 0.1956 0.326 Uiso 0.50 1 calc PR D 1
H14B H -0.0242 0.0796 0.2172 0.326 Uiso 0.50 1 calc PR D 1
H14C H -0.0451 0.0354 0.2106 0.326 Uiso 0.50 1 calc PR D 1
C16S C 0.1777(9) 0.146(3) 0.3315(15) 0.13(2) Uiso 0.50 1 d PD . .
H16A H 0.1875 0.1759 0.3224 0.199 Uiso 0.50 1 calc PR . .
H16B H 0.1635 0.1639 0.3196 0.199 Uiso 0.50 1 calc PR . .
H16C H 0.1785 0.0981 0.3213 0.199 Uiso 0.50 1 calc PR . .
C15S C 0.1832(7) 0.146(8) 0.3786(15) 0.34(7) Uiso 0.50 1 d PD . .
N8S N 0.1906(10) 0.142(4) 0.4147(15) 0.20(3) Uiso 0.50 1 d PD . .
C25S C -0.0368(9) 0.141(6) 0.316(4) 0.16(5) Uiso 0.25 1 d PD E 2
C26S C -0.0227(13) 0.189(4) 0.346(3) 0.09(3) Uiso 0.25 1 d PD E 2
H26A H -0.0171 0.1655 0.3740 0.136 Uiso 0.25 1 calc PR E 2
H26B H -0.0305 0.2309 0.3505 0.136 Uiso 0.25 1 calc PR E 2
H26C H -0.0113 0.2031 0.3352 0.136 Uiso 0.25 1 calc PR E 2
N11S N 0.1927(8) -0.001(2) 0.5500(17) 0.15(2) Uiso 0.50 1 d PD . .
C22S C 0.1962(12) -0.133(2) 0.534(2) 0.07(2) Uiso 0.25 1 d PD F 1
H22C H 0.2093 -0.1511 0.5532 0.102 Uiso 0.25 1 calc PR F 1
H22D H 0.1959 -0.1407 0.5043 0.102 Uiso 0.25 1 calc PR F 1
H22E H 0.1844 -0.1570 0.5398 0.102 Uiso 0.25 1 calc PR F 1
C21S C 0.1948(14) -0.057(2) 0.542(3) 0.09(3) Uiso 0.25 1 d PD F 1
C2I C 0.1196(8) 0.335(2) 0.6863(16) 0.024(13) Uiso 0.25 1 d PD . .
H2I1 H 0.1271 0.3666 0.7092 0.036 Uiso 0.25 1 calc PR . .
H2I2 H 0.1046 0.3433 0.6795 0.036 Uiso 0.25 1 calc PR . .
H2I3 H 0.1241 0.3432 0.6607 0.036 Uiso 0.25 1 calc PR . .
C1I C 0.1241(8) 0.262(2) 0.7004(18) 0.041(16) Uiso 0.25 1 d PD . .
N1I N 0.1301(8) 0.208(2) 0.7137(16) 0.047(14) Uiso 0.25 1 d PD . .
C19S C 0.3000(5) 0.2396(12) 0.8625(8) 0.116(9) Uiso 1 1 d D . .
N13S N -0.0454(7) 0.103(3) 0.290(2) 0.17(2) Uiso 0.50 1 d PD . .
C26B C -0.0058(7) 0.098(3) 0.297(2) 0.047(18) Uiso 0.25 1 d PD E 1
H26D H -0.0042 0.0943 0.2680 0.070 Uiso 0.25 1 calc PR E 1
H26E H 0.0010 0.0579 0.3140 0.070 Uiso 0.25 1 calc PR E 1
H26F H 0.0006 0.1414 0.3102 0.070 Uiso 0.25 1 calc PR E 1
C25B C -0.0281(8) 0.098(5) 0.294(4) 0.13(4) Uiso 0.25 1 d PD E 1
C21B C 0.2079(8) 0.010(3) 0.542(2) 0.06(2) Uiso 0.25 1 d PD F 2
C22B C 0.2276(10) 0.014(5) 0.531(3) 0.09(3) Uiso 0.25 1 d PD F 2
H22F H 0.2261 0.0471 0.5075 0.139 Uiso 0.25 1 calc PR F 2
H22G H 0.2311 -0.0325 0.5223 0.139 Uiso 0.25 1 calc PR F 2
H22H H 0.2387 0.0297 0.5561 0.139 Uiso 0.25 1 calc PR F 2

loop_
_atom_site_aniso_label
_atom_site_aniso_U_11
_atom_site_aniso_U_22
_atom_site_aniso_U_33
_atom_site_aniso_U_23
_atom_site_aniso_U_13
_atom_site_aniso_U_12
Re1 0.0339(4) 0.0429(4) 0.0286(3) 0.0006(3) 0.0113(3) -0.0047(3)
Re4 0.0298(4) 0.0512(4) 0.0431(4) 0.0025(3) 0.0135(3) 0.0020(3)
Re2 0.0479(5) 0.0394(4) 0.0374(4) 0.0000(3) 0.0040(3) 0.0023(4)
Re3 0.0380(4) 0.0584(5) 0.0342(4) -0.0012(3) 0.0118(3) -0.0030(4)
Ni4 0.0392(14) 0.0478(13) 0.0356(12) 0.0024(10) 0.0094(10) -0.0043(11)
Ni3 0.0413(14) 0.0482(13) 0.0355(12) 0.0010(10) 0.0136(10) 0.0023(11)
Ni2 0.0459(15) 0.0686(16) 0.0531(14) 0.0031(12) 0.0249(12) 0.0074(13)
Ni1 0.0505(16) 0.0826(18) 0.0452(14) 0.0029(13) 0.0131(12) -0.0145(14)
P2 0.043(3) 0.054(3) 0.039(3) -0.002(2) 0.022(2) -0.005(2)
P3 0.036(3) 0.043(3) 0.029(2) -0.0018(19) 0.0103(19) -0.007(2)
P10 0.030(3) 0.055(3) 0.045(3) 0.005(2) 0.014(2) 0.004(2)
P12 0.034(3) 0.054(3) 0.049(3) 0.000(2) 0.012(2) 0.008(2)
P9 0.037(3) 0.056(3) 0.036(2) 0.009(2) 0.012(2) -0.001(2)
P1 0.033(3) 0.048(3) 0.031(2) -0.004(2) 0.009(2) -0.003(2)
P8 0.043(3) 0.071(3) 0.035(3) -0.003(2) 0.009(2) 0.004(3)
P5 0.047(3) 0.050(3) 0.042(3) -0.001(2) -0.002(2) -0.001(2)
P11 0.031(3) 0.054(3) 0.043(3) 0.002(2) 0.012(2) -0.004(2)
P7 0.043(3) 0.063(3) 0.051(3) 0.006(3) 0.007(2) -0.008(3)
P4 0.056(3) 0.050(3) 0.043(3) 0.004(2) -0.002(2) 0.013(3)
P6 0.049(3) 0.041(3) 0.046(3) 0.000(2) 0.006(2) 0.008(2)
Cl1 0.085(4) 0.101(4) 0.056(3) 0.010(3) 0.031(3) 0.006(3)
Cl2 0.046(3) 0.094(4) 0.095(4) -0.020(3) 0.023(3) -0.005(3)
Cl3 0.089(5) 0.113(5) 0.090(4) -0.028(4) 0.039(4) -0.019(4)
Cl4 0.113(6) 0.121(6) 0.118(6) 0.026(5) 0.018(5) 0.005(5)
C198 0.051(14) 0.15(2) 0.042(12) 0.022(14) 0.016(10) 0.003(15)
C2 0.050(12) 0.059(12) 0.018(8) 0.000(8) 0.004(8) -0.026(10)
C199 0.069(17) 0.17(3) 0.057(15) 0.025(17) 0.035(13) -0.035(18)
C7 0.044(12) 0.058(12) 0.034(10) 0.003(9) -0.001(9) 0.015(10)
C12 0.028(11) 0.072(13) 0.035(10) 0.015(9) 0.001(8) -0.016(10)
C209 0.028(10) 0.031(9) 0.053(10) -0.003(8) 0.016(8) -0.002(8)
C10 0.039(12) 0.065(13) 0.047(11) -0.010(10) -0.007(9) 0.003(10)
C9 0.052(13) 0.073(14) 0.049(12) 0.011(11) 0.006(10) -0.009(11)
C4 0.072(15) 0.043(11) 0.052(12) -0.012(9) 0.023(11) -0.011(10)
C11 0.035(11) 0.067(12) 0.033(10) 0.004(9) 0.017(9) 0.008(9)
C3 0.035(11) 0.056(12) 0.032(9) -0.024(9) -0.002(8) 0.006(10)
N3 0.026(8) 0.045(9) 0.051(9) -0.007(7) 0.001(7) -0.011(7)
C1 0.041(12) 0.059(12) 0.069(14) -0.008(11) 0.032(11) -0.007(10)
C5 0.032(11) 0.056(12) 0.036(10) -0.015(9) -0.004(8) 0.010(10)
C6 0.051(12) 0.038(10) 0.043(11) 0.013(9) -0.002(9) -0.018(9)
C44 0.055(12) 0.055(11) 0.040(10) 0.019(9) 0.027(9) 0.005(9)
N2 0.051(10) 0.054(9) 0.045(9) -0.004(7) 0.032(8) -0.001(8)
C130 0.050(13) 0.043(11) 0.049(11) -0.008(9) 0.021(10) -0.002(10)
C210 0.028(10) 0.062(12) 0.040(10) -0.002(9) 0.016(8) 0.003(9)
N1 0.065(12) 0.077(12) 0.034(9) 0.008(8) 0.021(8) -0.006(9)
N7 0.041(10) 0.082(12) 0.050(9) -0.001(8) 0.022(8) -0.023(9)
C8 0.047(13) 0.054(12) 0.070(14) 0.005(11) 0.025(11) 0.000(10)
C137 0.077(17) 0.043(11) 0.060(13) 0.007(10) 0.010(12) 0.008(11)
C31 0.034(11) 0.046(10) 0.053(11) -0.019(9) 0.007(9) 0.004(9)
C201 0.110(18) 0.032(10) 0.047(11) -0.001(9) 0.020(11) -0.020(11)
C215 0.038(11) 0.073(13) 0.031(9) 0.004(9) 0.012(8) -0.007(10)
N11 0.020(8) 0.060(10) 0.063(10) -0.004(8) 0.015(8) 0.004(7)
C208 0.044(12) 0.115(17) 0.027(10) 0.019(10) 0.024(9) 0.016(12)
N9 0.047(11) 0.124(16) 0.063(12) -0.028(11) 0.012(9) -0.030(11)
C125 0.026(9) 0.053(11) 0.024(8) 0.001(8) 0.005(7) -0.012(9)
N4 0.047(11) 0.078(12) 0.055(11) -0.001(9) 0.000(9) -0.018(9)
C101 0.035(11) 0.064(12) 0.039(10) 0.000(9) 0.010(9) 0.002(10)
C131 0.040(10) 0.035(9) 0.042(10) -0.009(8) 0.024(8) 0.016(8)
N5 0.043(10) 0.071(11) 0.041(9) -0.010(8) 0.002(7) -0.004(9)
C191 0.031(11) 0.087(15) 0.049(11) -0.028(11) 0.029(9) -0.006(11)
C230 0.051(13) 0.056(13) 0.071(14) 0.004(11) 0.029(12) 0.002(11)
N12 0.058(12) 0.071(12) 0.074(12) 0.017(9) 0.038(10) -0.005(9)
C244 0.048(13) 0.086(15) 0.049(12) 0.006(11) 0.007(10) -0.024(12)
C202 0.038(12) 0.089(16) 0.049(12) -0.014(11) 0.006(9) 0.003(11)
C129 0.047(13) 0.037(11) 0.079(14) 0.010(10) 0.001(11) -0.003(10)
C111 0.074(15) 0.088(16) 0.027(10) -0.001(10) 0.026(10) 0.018(12)
C139 0.083(17) 0.064(13) 0.046(12) -0.003(10) 0.009(12) 0.019(12)
C218 0.023(10) 0.077(14) 0.061(13) -0.013(11) 0.009(9) -0.008(9)
C243 0.051(13) 0.065(13) 0.041(11) -0.020(9) 0.005(9) -0.002(10)
C179 0.089(17) 0.050(12) 0.036(11) 0.006(9) 0.011(11) -0.001(12)
C220 0.031(11) 0.058(12) 0.073(13) -0.019(10) 0.022(10) -0.020(9)
N10 0.044(11) 0.080(12) 0.058(10) 0.003(9) 0.004(8) -0.019(9)
C217 0.051(13) 0.040(11) 0.061(12) -0.002(9) 0.010(10) -0.021(9)
C227 0.040(11) 0.052(11) 0.042(10) 0.014(9) 0.013(9) 0.006(9)
C203 0.045(12) 0.073(13) 0.032(10) 0.004(9) 0.013(9) -0.008(10)
C112 0.061(12) 0.015(7) 0.036(9) 0.005(7) 0.017(8) 0.014(8)
C54 0.061(13) 0.048(11) 0.041(10) 0.036(9) 0.020(9) 0.034(9)
C22 0.046(11) 0.043(10) 0.027(9) 0.005(7) 0.007(8) -0.002(8)
C23 0.053(12) 0.056(11) 0.046(11) 0.001(9) 0.018(9) -0.006(10)
C103 0.054(14) 0.066(14) 0.081(15) 0.003(11) 0.032(12) -0.006(11)
C192 0.023(11) 0.116(18) 0.050(12) -0.011(12) 0.016(9) 0.006(11)
N8 0.069(12) 0.055(10) 0.026(8) 0.006(7) 0.011(8) -0.005(8)
C211 0.027(11) 0.077(14) 0.070(14) 0.013(11) 0.016(10) 0.003(10)
C172 0.075(16) 0.070(14) 0.054(13) -0.001(10) 0.030(12) 0.007(12)
C41 0.031(11) 0.068(13) 0.038(10) -0.003(9) 0.007(8) -0.013(9)
C232 0.051(14) 0.088(17) 0.066(14) 0.010(13) 0.008(11) -0.006(13)
C33 0.047(12) 0.062(12) 0.039(10) -0.002(9) -0.006(9) 0.004(10)
C21 0.052(12) 0.044(10) 0.032(9) -0.009(8) 0.012(8) -0.012(9)
C50 0.046(12) 0.076(13) 0.046(11) 0.012(10) 0.020(9) 0.014(10)
C107 0.027(9) 0.031(9) 0.032(9) 0.003(7) 0.001(7) 0.000(7)
C185 0.040(12) 0.066(13) 0.044(11) -0.007(10) 0.004(9) -0.002(10)
C149 0.040(12) 0.064(13) 0.044(11) -0.007(9) 0.005(9) -0.003(11)
C110 0.039(12) 0.090(16) 0.055(12) -0.017(11) 0.024(10) -0.009(11)
C126 0.078(16) 0.045(11) 0.039(10) -0.008(9) -0.003(10) -0.021(10)
C108 0.047(12) 0.071(13) 0.028(9) 0.003(9) 0.016(8) -0.015(10)
C163 0.041(13) 0.041(11) 0.088(15) 0.008(11) -0.008(11) 0.000(10)
C106 0.035(15) 0.21(3) 0.13(2) 0.10(2) -0.015(15) -0.016(17)
C167 0.038(12) 0.063(12) 0.050(11) 0.013(10) 0.005(9) 0.031(10)
C40 0.044(12) 0.089(14) 0.041(10) 0.030(10) 0.017(9) -0.011(10)
C161 0.046(12) 0.041(11) 0.074(14) -0.007(10) 0.012(10) -0.006(9)
C52 0.020(9) 0.051(11) 0.055(11) 0.000(9) 0.015(8) 0.007(8)
C102 0.041(12) 0.060(12) 0.072(14) 0.024(11) 0.006(10) 0.004(10)
C242 0.12(2) 0.25(4) 0.021(11) -0.010(16) 0.045(14) 0.03(2)
C34 0.049(12) 0.022(8) 0.054(11) -0.009(8) -0.001(9) 0.001(8)
N6 0.069(12) 0.054(10) 0.025(8) -0.001(7) 0.008(7) 0.007(8)
C24 0.033(10) 0.048(10) 0.042(10) 0.002(8) 0.021(8) -0.012(8)
C119 0.070(14) 0.037(10) 0.038(10) -0.002(8) 0.024(10) 0.008(10)
C127 0.038(12) 0.065(13) 0.071(14) -0.006(11) -0.002(11) -0.027(11)
C165 0.047(14) 0.057(13) 0.11(2) -0.025(13) 0.011(13) 0.016(11)
C239 0.043(12) 0.104(16) 0.037(10) 0.009(11) 0.010(9) 0.029(12)
C20 0.066(15) 0.054(12) 0.062(13) -0.011(10) -0.002(11) 0.001(11)
C32 0.053(13) 0.040(10) 0.052(11) -0.018(9) -0.011(9) -0.002(9)
C30 0.053(13) 0.042(11) 0.067(13) 0.016(9) 0.007(10) -0.005(9)
C53 0.035(11) 0.054(11) 0.048(11) -0.002(9) 0.017(9) -0.001(9)
C205 0.051(14) 0.083(15) 0.069(14) 0.001(12) 0.030(12) 0.020(12)
C213 0.083(17) 0.086(15) 0.030(10) 0.028(10) 0.026(10) 0.022(13)
C143 0.062(15) 0.053(13) 0.072(14) -0.006(11) 0.019(12) 0.027(11)
C228 0.049(12) 0.060(12) 0.044(11) 0.013(9) 0.019(9) 0.003(10)
C113 0.069(15) 0.059(13) 0.072(14) -0.015(11) 0.048(12) 0.001(11)
C104 0.030(12) 0.111(19) 0.090(16) 0.049(14) 0.004(12) -0.009(12)
C51 0.040(11) 0.059(12) 0.041(10) 0.001(9) 0.012(8) 0.011(9)
C197 0.038(11) 0.066(12) 0.034(9) 0.003(9) 0.023(8) 0.006(9)
C173 0.060(15) 0.089(16) 0.047(13) -0.009(11) 0.005(11) -0.015(12)
C206 0.048(13) 0.086(15) 0.059(14) 0.033(12) 0.016(11) 0.000(12)
C166 0.075(16) 0.044(11) 0.079(15) 0.001(11) 0.014(12) 0.024(11)
C231 0.092(19) 0.070(16) 0.077(16) 0.017(13) 0.022(15) 0.012(14)
C164 0.046(14) 0.053(13) 0.086(17) 0.011(12) -0.007(12) 0.006(11)
C171 0.092(19) 0.100(18) 0.055(13) -0.042(13) 0.026(13) -0.049(15)
C221 0.031(11) 0.081(14) 0.049(11) -0.006(10) 0.018(9) -0.019(10)
C169 0.070(16) 0.084(16) 0.061(14) 0.006(12) 0.012(12) 0.009(13)
C214 0.038(11) 0.049(11) 0.063(12) -0.005(9) 0.020(9) -0.013(9)
C219 0.053(13) 0.064(13) 0.046(11) 0.003(10) 0.021(9) -0.020(10)
C109 0.107(18) 0.052(12) 0.039(11) 0.001(9) 0.030(11) -0.015(12)
C138 0.077(16) 0.064(13) 0.030(10) 0.004(9) 0.011(10) 0.026(12)
C216 0.025(10) 0.074(14) 0.060(12) 0.014(11) 0.011(9) -0.005(10)
C140 0.14(3) 0.10(2) 0.048(14) 0.021(13) 0.002(17) 0.001(19)
C170 0.11(2) 0.076(16) 0.13(2) 0.041(16) 0.079(19) 0.000(15)
C196 0.046(13) 0.075(15) 0.067(13) -0.009(12) 0.023(11) -0.002(11)
C144 0.079(16) 0.069(14) 0.039(11) 0.015(10) 0.022(10) 0.024(12)
C204 0.036(12) 0.070(13) 0.061(12) -0.004(10) 0.016(10) 0.006(10)
C178 0.053(14) 0.068(14) 0.079(16) 0.025(12) -0.008(12) -0.006(11)
C162 0.067(14) 0.041(11) 0.038(10) 0.002(8) -0.005(9) 0.007(10)
C168 0.058(14) 0.048(11) 0.044(11) 0.009(9) 0.015(10) 0.010(10)
C174 0.041(15) 0.22(3) 0.079(17) -0.022(19) 0.017(14) -0.042(18)
C207 0.052(15) 0.097(17) 0.070(15) 0.022(13) 0.024(12) 0.005(13)
C42 0.039(12) 0.090(15) 0.045(11) 0.034(10) 0.008(9) 0.013(11)
C136 0.037(10) 0.035(9) 0.042(10) 0.008(8) 0.015(8) 0.002(8)
C200 0.092(16) 0.043(11) 0.052(12) 0.005(9) 0.039(11) -0.001(11)
C135 0.049(12) 0.065(12) 0.016(8) -0.010(8) 0.015(8) 0.012(10)
C132 0.041(11) 0.065(12) 0.043(10) 0.013(9) 0.011(9) -0.037(10)
C212 0.060(15) 0.078(14) 0.059(13) 0.019(11) 0.026(11) 0.008(12)
C157 0.054(13) 0.057(13) 0.049(12) -0.003(10) -0.011(10) 0.001(10)
C234 0.046(13) 0.037(11) 0.068(13) 0.008(9) 0.003(10) 0.010(10)
C124 0.12(2) 0.041(11) 0.024(9) -0.012(8) 0.025(11) -0.022(12)
C133 0.049(13) 0.079(14) 0.044(11) 0.003(10) 0.013(10) -0.041(11)
C134 0.048(13) 0.100(17) 0.037(11) 0.028(11) 0.018(9) 0.006(12)
C233 0.051(13) 0.043(11) 0.045(11) 0.010(8) 0.004(9) 0.010(10)
C155 0.030(10) 0.032(9) 0.060(11) 0.003(8) 0.021(9) -0.005(8)
C229 0.058(14) 0.104(18) 0.043(11) 0.001(12) 0.025(10) 0.027(14)
C158 0.070(15) 0.075(15) 0.053(13) 0.009(11) 0.012(11) -0.012(12)
C226 0.039(12) 0.082(14) 0.048(11) -0.008(10) 0.017(9) -0.009(10)
C114 0.110(18) 0.064(13) 0.056(12) -0.003(10) 0.065(13) -0.005(12)
C128 0.049(14) 0.091(17) 0.054(13) 0.014(12) -0.012(10) -0.023(13)
C160 0.078(15) 0.042(11) 0.058(13) 0.000(9) 0.018(11) 0.025(10)
C190 0.046(13) 0.075(14) 0.068(13) -0.011(11) 0.022(11) 0.008(11)
C195 0.072(16) 0.091(16) 0.078(16) -0.051(14) 0.049(14) -0.053(14)
C120 0.095(17) 0.071(14) 0.027(10) 0.007(10) 0.017(10) 0.001(12)
C156 0.051(13) 0.047(11) 0.059(12) 0.013(10) 0.004(10) -0.004(10)
C145 0.093(19) 0.052(13) 0.082(16) 0.010(11) 0.046(14) 0.021(14)
C43 0.034(11) 0.090(15) 0.050(11) 0.006(10) 0.006(9) -0.023(11)
C186 0.053(14) 0.114(19) 0.049(12) 0.012(13) 0.011(10) 0.021(14)
C159 0.086(17) 0.039(11) 0.064(14) -0.008(10) -0.015(12) 0.023(11)
C154 0.066(16) 0.048(13) 0.091(16) -0.013(11) 0.012(13) 0.009(12)
C184 0.093(19) 0.063(15) 0.050(12) -0.011(11) -0.004(12) 0.020(13)
C194 0.048(15) 0.14(2) 0.054(15) -0.031(15) 0.027(13) -0.053(16)
C148 0.058(16) 0.068(15) 0.098(17) -0.009(13) 0.007(13) 0.041(13)
C222 0.060(14) 0.092(16) 0.055(13) -0.007(12) 0.027(11) -0.004(12)
C123 0.098(18) 0.072(15) 0.048(13) 0.019(11) 0.012(12) -0.028(14)
C121 0.16(3) 0.058(14) 0.061(15) -0.011(12) 0.037(17) 0.032(16)
C146 0.10(2) 0.066(17) 0.13(2) 0.009(16) 0.053(19) 0.001(16)
C180 0.14(3) 0.072(17) 0.072(16) -0.005(13) 0.021(16) -0.011(17)
C150 0.051(15) 0.075(16) 0.13(2) -0.009(15) 0.031(15) 0.006(13)
C118 0.09(2) 0.12(2) 0.12(2) 0.003(17) 0.071(18) 0.013(17)
C187 0.084(18) 0.12(2) 0.057(14) 0.021(13) 0.028(13) 0.056(16)
C235 0.031(12) 0.089(18) 0.094(17) -0.015(14) -0.008(11) -0.007(12)
C122 0.11(2) 0.074(16) 0.048(13) 0.001(12) 0.023(14) 0.004(15)
C238 0.043(14) 0.078(16) 0.119(19) 0.004(14) 0.014(13) 0.020(12)
C115 0.15(3) 0.095(18) 0.11(2) -0.024(15) 0.11(2) -0.044(18)
C152 0.043(14) 0.076(16) 0.12(2) 0.000(15) -0.004(13) -0.010(13)
C193 0.060(17) 0.19(3) 0.036(13) -0.026(18) 0.014(12) -0.02(2)
C188 0.077(18) 0.10(2) 0.11(2) 0.023(16) 0.035(16) 0.039(15)
C142 0.083(19) 0.16(3) 0.061(15) 0.058(16) -0.005(14) 0.017(17)
C225 0.060(16) 0.13(2) 0.075(16) -0.034(15) 0.037(13) -0.028(15)
C183 0.10(2) 0.076(19) 0.13(3) -0.020(18) -0.057(19) 0.031(17)
C189 0.056(15) 0.11(2) 0.091(18) -0.021(16) 0.033(14) -0.012(15)
C153 0.064(17) 0.082(18) 0.13(2) -0.053(15) 0.031(15) -0.028(14)
C240 0.11(2) 0.19(3) 0.056(15) -0.013(17) 0.022(15) 0.08(2)
C223 0.072(18) 0.15(2) 0.11(2) -0.074(18) 0.044(16) -0.060(17)
C116 0.11(3) 0.18(4) 0.17(4) -0.04(3) 0.12(3) -0.05(3)
C224 0.09(2) 0.20(3) 0.090(18) -0.08(2) 0.056(16) -0.07(2)
C182 0.24(4) 0.070(19) 0.054(16) -0.044(14) -0.03(2) 0.04(2)
C177 0.065(19) 0.17(3) 0.076(17) 0.018(17) -0.019(15) -0.042(19)
C181 0.22(4) 0.042(15) 0.085(19) -0.022(14) -0.03(2) 0.012(19)
C151 0.049(16) 0.081(18) 0.17(3) 0.017(17) 0.030(17) 0.014(14)
C117 0.09(2) 0.24(5) 0.13(3) -0.07(3) 0.09(2) -0.05(3)
C147 0.057(17) 0.12(2) 0.14(3) 0.06(2) 0.004(16) 0.002(17)
C236 0.056(17) 0.074(17) 0.18(3) -0.031(17) -0.025(17) -0.002(14)
C105 0.034(16) 0.29(5) 0.19(3) 0.16(3) -0.018(18) -0.04(2)
C241 0.17(3) 0.30(5) 0.08(2) 0.05(3) 0.05(2) 0.18(4)
C141 0.11(3) 0.22(4) 0.09(2) 0.09(2) -0.012(19) -0.02(3)
C176 0.11(3) 0.34(6) 0.12(3) 0.02(3) 0.00(2) -0.07(3)
C175 0.044(19) 0.45(7) 0.13(3) -0.04(4) 0.03(2) -0.05(3)

loop_
_atom_type_symbol
_atom_type_description
_atom_type_scat_dispersion_real
_atom_type_scat_dispersion_imag
_atom_type_scat_source
C C 0.0033 0.0016 'International Tables Vol C Tables 4.2.6.8 and 6.1.1.4'
H H 0.0000 0.0000 'International Tables Vol C Tables 4.2.6.8 and 6.1.1.4'
N N 0.0061 0.0033 'International Tables Vol C Tables 4.2.6.8 and 6.1.1.4'
P P 0.1023 0.0942 'International Tables Vol C Tables 4.2.6.8 and 6.1.1.4'
Cl Cl 0.1484 0.1585 'International Tables Vol C Tables 4.2.6.8 and 6.1.1.4'
Ni Ni 0.3393 1.1124 'International Tables Vol C Tables 4.2.6.8 and 6.1.1.4'
Re Re -1.0185 7.2310 'International Tables Vol C Tables 4.2.6.8 and 6.1.1.4'

loop_
_geom_angle_atom_site_label_1
_geom_angle_atom_site_label_2
_geom_angle_atom_site_label_3
_geom_angle
C2 Re1 C3 84.7(6)
C2 Re1 C1 85.5(6)
C3 Re1 C1 85.4(6)
C2 Re1 P2 177.6(4)
C3 Re1 P2 97.7(4)
C1 Re1 P2 94.4(5)
C2 Re1 P3 91.7(4)
C3 Re1 P3 176.2(4)
C1 Re1 P3 95.5(5)
P2 Re1 P3 85.97(15)
C2 Re1 P1 95.9(4)
C3 Re1 P1 91.4(4)
C1 Re1 P1 176.4(5)
P2 Re1 P1 84.40(15)
P3 Re1 P1 87.87(14)
C10 Re4 C11 86.2(7)
C10 Re4 C12 88.2(7)
C11 Re4 C12 84.5(6)
C10 Re4 P10 178.0(5)
C11 Re4 P10 94.4(5)
C12 Re4 P10 90.0(5)
C10 Re4 P12 95.4(5)
C11 Re4 P12 92.7(4)
C12 Re4 P12 175.3(5)
P10 Re4 P12 86.37(15)
C10 Re4 P11 91.6(5)
C11 Re4 P11 177.8(5)
C12 Re4 P11 95.9(5)
P10 Re4 P11 87.74(15)
P12 Re4 P11 87.07(15)
C5 Re2 C6 84.2(6)
C5 Re2 C4 87.1(7)
C6 Re2 C4 84.9(7)
C5 Re2 P5 177.5(5)
C6 Re2 P5 93.4(4)
C4 Re2 P5 93.5(5)
C5 Re2 P6 95.7(5)
C6 Re2 P6 176.9(5)
C4 Re2 P6 92.0(5)
P5 Re2 P6 86.73(17)
C5 Re2 P4 93.3(5)
C6 Re2 P4 96.3(5)
C4 Re2 P4 178.7(5)
P5 Re2 P4 86.15(17)
P6 Re2 P4 86.77(16)
C9 Re3 C7 87.8(7)
C9 Re3 C8 86.3(7)
C7 Re3 C8 83.8(7)
C9 Re3 P9 177.2(5)
C7 Re3 P9 92.9(5)
C8 Re3 P9 91.1(5)
C9 Re3 P7 92.8(5)
C7 Re3 P7 179.2(5)
C8 Re3 P7 96.8(5)
P9 Re3 P7 86.57(17)
C9 Re3 P8 93.9(5)
C7 Re3 P8 93.2(5)
C8 Re3 P8 177.0(5)
P9 Re3 P8 88.79(15)
P7 Re3 P8 86.14(17)
N6 Ni4 N8 100.8(6)
N6 Ni4 N3 101.7(6)
N8 Ni4 N3 96.9(6)
N6 Ni4 Cl2 115.5(5)
N8 Ni4 Cl2 121.2(5)
N3 Ni4 Cl2 117.3(4)
N2 Ni3 N5 102.4(6)
N2 Ni3 N11 99.9(6)
N5 Ni3 N11 98.7(6)
N2 Ni3 Cl1 116.2(4)
N5 Ni3 Cl1 115.0(4)
N11 Ni3 Cl1 121.5(4)
N12 Ni2 N7 100.1(7)
N12 Ni2 N1 105.3(7)
N7 Ni2 N1 106.4(6)
N12 Ni2 Cl3 116.6(5)
N7 Ni2 Cl3 117.2(5)
N1 Ni2 Cl3 110.0(5)
N9 Ni1 N4 108.3(7)
N9 Ni1 N10 104.9(7)
N4 Ni1 N10 102.2(6)
N9 Ni1 Cl4 112.0(7)
N4 Ni1 Cl4 113.6(5)
N10 Ni1 Cl4 115.1(5)
N9 Ni1 N1I 63.0(14)
N4 Ni1 N1I 67.6(14)
N10 Ni1 N1I 69.1(13)
Cl4 Ni1 N1I 174.6(13)
C113 P2 C23 104.3(9)
C113 P2 C119 100.1(8)
C23 P2 C119 101.9(8)
C113 P2 Re1 115.4(6)
C23 P2 Re1 111.7(5)
C119 P2 Re1 121.4(6)
C24 P3 C131 102.5(7)
C24 P3 C125 104.4(7)
C131 P3 C125 97.7(7)
C24 P3 Re1 112.0(5)
C131 P3 Re1 120.9(5)
C125 P3 Re1 116.9(5)
C215 P10 C52 104.3(8)
C215 P10 C209 98.3(7)
C52 P10 C209 105.5(7)
C215 P10 Re4 119.4(5)
C52 P10 Re4 111.0(5)
C209 P10 Re4 116.6(5)
C233 P12 C54 106.0(8)
C233 P12 C239 98.7(9)
C54 P12 C239 102.7(8)
C233 P12 Re4 116.8(6)
C54 P12 Re4 109.6(6)
C239 P12 Re4 121.1(6)
C203 P9 C197 97.4(8)
C203 P9 C44 105.2(8)
C197 P9 C44 103.3(8)
C203 P9 Re3 120.9(6)
C197 P9 Re3 118.5(5)
C44 P9 Re3 109.4(6)
C22 P1 C107 104.3(7)
C22 P1 C101 104.1(8)
C107 P1 C101 100.1(7)
C22 P1 Re1 109.0(5)
C107 P1 Re1 118.1(5)
C101 P1 Re1 119.5(5)
C185 P8 C43 103.7(9)
C185 P8 C191 98.7(8)
C43 P8 C191 103.5(8)
C185 P8 Re3 116.6(6)
C43 P8 Re3 110.8(6)
C191 P8 Re3 121.4(7)
C149 P5 C155 97.3(7)
C149 P5 C33 102.2(8)
C155 P5 C33 106.9(7)
C149 P5 Re2 120.9(7)
C155 P5 Re2 116.6(5)
C33 P5 Re2 111.1(6)
C53 P11 C227 104.6(8)
C53 P11 C221 104.8(8)
C227 P11 C221 97.4(8)
C53 P11 Re4 109.6(6)
C227 P11 Re4 120.1(6)
C221 P11 Re4 118.5(6)
C173 P7 C42 107.5(9)
C173 P7 C179 98.0(10)
C42 P7 C179 102.0(9)
C173 P7 Re3 116.0(7)
C42 P7 Re3 109.8(6)
C179 P7 Re3 121.9(8)
C137 P4 C143 99.1(9)
C137 P4 C32 103.0(9)
C143 P4 C32 103.6(9)
C137 P4 Re2 120.8(8)
C143 P4 Re2 117.5(7)
C32 P4 Re2 110.6(6)
C167 P6 C161 99.0(8)
C167 P6 C34 106.0(8)
C161 P6 C34 102.3(8)
C167 P6 Re2 115.7(6)
C161 P6 Re2 120.8(6)
C34 P6 Re2 111.2(6)
C199 C198 C197 126(2)
N2 C2 Re1 174.8(14)
C198 C199 C200 115.4(19)
N7 C7 Re3 178.8(17)
N12 C12 Re4 176.5(15)
C214 C209 C210 118.8(16)
C214 C209 P10 123.5(13)
C210 C209 P10 117.7(12)
N10 C10 Re4 174.7(17)
N9 C9 Re3 173.4(18)
N4 C4 Re2 178.2(18)
N11 C11 Re4 178.3(13)
N3 C3 Re1 177.7(15)
C3 N3 Ni4 174.9(13)
N1 C1 Re1 175.7(17)
N5 C5 Re2 174.9(15)
N6 C6 Re2 175.1(15)
C41 C44 P9 116.2(11)
C2 N2 Ni3 174.2(13)
C129 C130 C125 122.7(16)
C211 C210 C209 122.3(15)
C1 N1 Ni2 166.1(15)
C7 N7 Ni2 168.7(15)
N8 C8 Re3 178.0(17)
C138 C137 C142 117.3(19)
C138 C137 P4 122.3(15)
C142 C137 P4 120.4(18)
C34 C31 C33 112.6(14)
C34 C31 C32 112.0(14)
C33 C31 C32 114.8(14)
C34 C31 C30 105.7(13)
C33 C31 C30 104.7(14)
C32 C31 C30 106.2(13)
C202 C201 C200 117.8(17)
C220 C215 C216 117.6(17)
C220 C215 P10 123.1(14)
C216 C215 P10 119.0(13)
C11 N11 Ni3 171.5(14)
C207 C208 C203 122.4(18)
C9 N9 Ni1 165.4(17)
C130 C125 C126 118.1(15)
C130 C125 P3 116.7(12)
C126 C125 P3 125.2(13)
C4 N4 Ni1 170.3(16)
C102 C101 C106 118.7(18)
C102 C101 P1 121.4(14)
C106 C101 P1 119.6(15)
C132 C131 C136 118.7(14)
C132 C131 P3 121.4(12)
C136 C131 P3 119.5(12)
C5 N5 Ni3 170.2(15)
C196 C191 C192 119.7(19)
C196 C191 P8 121.2(15)
C192 C191 P8 119.1(17)
C229 C230 C231 117(2)
C12 N12 Ni2 166.2(15)
C239 C244 C243 123.0(19)
C201 C202 C197 124.8(18)
C130 C129 C128 116.2(17)
C112 C111 C110 120.4(16)
C140 C139 C138 117(2)
C219 C218 C217 120.9(17)
C242 C243 C244 115.6(19)
C184 C179 C180 123(2)
C184 C179 P7 120.7(16)
C180 C179 P7 116.1(18)
C215 C220 C219 123.3(17)
C10 N10 Ni1 168.4(15)
C218 C217 C216 115.4(16)
C232 C227 C228 116.0(16)
C232 C227 P11 124.4(14)
C228 C227 P11 119.3(14)
C204 C203 C208 116.7(17)
C204 C203 P9 119.6(14)
C208 C203 P9 123.7(14)
C107 C112 C111 122.5(15)
C51 C54 P12 117.9(11)
C21 C22 P1 116.6(10)
C21 C23 P2 117.0(12)
C104 C103 C102 121.6(19)
C191 C192 C193 118(2)
C8 N8 Ni4 174.0(15)
C210 C211 C212 121.0(17)
C171 C172 C167 123(2)
C40 C41 C43 107.3(14)
C40 C41 C42 107.8(13)
C43 C41 C42 109.2(14)
C40 C41 C44 106.2(14)
C43 C41 C44 113.2(14)
C42 C41 C44 112.7(14)
C231 C232 C227 124(2)
C31 C33 P5 112.8(12)
C24 C21 C22 112.3(14)
C24 C21 C20 110.3(13)
C22 C21 C20 106.4(13)
C24 C21 C23 108.8(13)
C22 C21 C23 113.2(13)
C20 C21 C23 105.7(14)
C112 C107 C108 118.5(14)
C112 C107 P1 125.5(11)
C108 C107 P1 116.0(11)
C186 C185 C190 115.9(18)
C186 C185 P8 128.9(15)
C190 C185 P8 115.2(15)
C150 C149 C154 115.3(18)
C150 C149 P5 123.3(16)
C154 C149 P5 121.3(16)
C111 C110 C109 119.1(17)
C127 C126 C125 120.2(18)
C109 C108 C107 120.4(15)
C164 C163 C162 121(2)
C101 C106 C105 118(2)
C168 C167 C172 118.2(18)
C168 C167 P6 115.9(14)
C172 C167 P6 125.2(16)
C162 C161 C166 117.5(17)
C162 C161 P6 123.1(14)
C166 C161 P6 119.2(15)
C51 C52 P10 117.1(11)
C101 C102 C103 122.2(18)
C243 C242 C241 122(2)
C31 C34 P6 114.0(11)
C6 N6 Ni4 177.0(14)
C21 C24 P3 116.1(11)
C124 C119 C120 117.5(17)
C124 C119 P2 121.0(13)
C120 C119 P2 121.4(16)
C128 C127 C126 120.0(19)
C164 C165 C166 122(2)
C240 C239 C244 119.2(19)
C240 C239 P12 117.6(16)
C244 C239 P12 122.9(14)
C31 C32 P4 115.9(12)
C51 C53 P11 117.6(12)
C206 C205 C204 120.2(18)
C212 C213 C214 121.5(17)
C144 C143 C148 119.9(18)
C144 C143 P4 117.8(17)
C148 C143 P4 122.2(15)
C227 C228 C229 117.8(18)
C118 C113 C114 116(2)
C118 C113 P2 126.3(18)
C114 C113 P2 117.8(16)
C103 C104 C105 116(2)
C54 C51 C53 112.5(14)
C54 C51 C50 109.7(14)
C53 C51 C50 105.8(13)
C54 C51 C52 113.2(13)
C53 C51 C52 110.1(13)
C50 C51 C52 104.9(13)
C202 C197 C198 111.9(18)
C202 C197 P9 126.2(13)
C198 C197 P9 122.0(15)
C178 C173 C174 115.9(19)
C178 C173 P7 120.6(17)
C174 C173 P7 123.0(16)
C207 C206 C205 121(2)
C165 C166 C161 120(2)
C232 C231 C230 121(2)
C163 C164 C165 120(2)
C172 C171 C170 117(2)
C226 C221 C222 119.3(17)
C226 C221 P11 118.5(14)
C222 C221 P11 122.2(13)
C168 C169 C170 119(2)
C209 C214 C213 118.6(16)
C218 C219 C220 118.1(16)
C108 C109 C110 119.1(18)
C137 C138 C139 121.8(19)
C215 C216 C217 124.6(16)
C141 C140 C139 123(3)
C169 C170 C171 121(2)
C191 C196 C195 122(2)
C143 C144 C145 122(2)
C203 C204 C205 120.9(18)
C177 C178 C173 124(2)
C163 C162 C161 120.1(19)
C167 C168 C169 120.6(18)
C175 C174 C173 121(2)
C206 C207 C208 119(2)
C41 C42 P7 117.5(12)
C135 C136 C131 119.8(14)
C201 C200 C199 123.8(19)
C134 C135 C136 119.3(16)
C133 C132 C131 118.8(16)
C213 C212 C211 117.8(18)
C158 C157 C156 118.2(18)
C233 C234 C235 123.7(17)
C119 C124 C123 121(2)
C132 C133 C134 122.8(16)
C135 C134 C133 120.6(16)
C234 C233 C238 116.3(17)
C234 C233 P12 120.4(13)
C238 C233 P12 123.1(15)
C160 C155 C156 118.3(16)
C160 C155 P5 125.9(14)
C156 C155 P5 115.8(12)
C230 C229 C228 124.0(19)
C157 C158 C159 123.3(18)
C225 C226 C221 120.6(18)
C115 C114 C113 123(2)
C127 C128 C129 122.6(18)
C155 C160 C159 123.3(17)
C189 C190 C185 118(2)
C196 C195 C194 114(2)
C119 C120 C121 122(2)
C157 C156 C155 120.8(17)
C146 C145 C144 117(2)
C41 C43 P8 116.3(12)
C187 C186 C185 127(2)
C160 C159 C158 116.0(17)
C153 C154 C149 122.2(19)
C179 C184 C183 117(3)
C193 C194 C195 125(2)
C143 C148 C147 121(2)
C223 C222 C221 119.1(19)
C122 C123 C124 120(2)
C238 C237 C236 121(2)
C122 C121 C120 119(2)
C145 C146 C147 123(2)
C181 C180 C179 116(3)
C151 C150 C149 125(2)
C113 C118 C117 122(3)
C186 C187 C188 115(2)
C234 C235 C236 119.2(19)
C123 C122 C121 119(2)
C237 C238 C233 120(2)
C116 C115 C114 118(3)
C151 C152 C153 117(2)
C194 C193 C192 121(2)
C187 C188 C189 120(2)
C141 C142 C137 121(3)
C224 C225 C226 121(2)
C184 C183 C182 125(3)
C190 C189 C188 123(2)
N12S C23S C24S 176(2)
C154 C153 C152 121(2)
C239 C240 C241 120(2)
C222 C223 C224 119(2)
C117 C116 C115 122(3)
C225 C224 C223 120(2)
C181 C182 C183 110(3)
C178 C177 C176 121(3)
C180 C181 C182 129(3)
C150 C151 C152 120(2)
C116 C117 C118 119(4)
C146 C147 C148 117(2)
C237 C236 C235 119(2)
C104 C105 C106 123(2)
C242 C241 C240 119(2)
N5S C9S C10S 178(4)
C140 C141 C142 119(3)
C177 C176 C175 116(3)
C174 C175 C176 121(3)
N1S C1S C2S 167(3)
N2S C3S C4S 173(4)
N3S C5S C6S 174(4)
N6S C11S C12S 168(3)
N4S C7S C8S 163(5)
N7S C13S C14S 172(5)
N8S C15S C16S 168(5)
N13S C25S C26S 170(6)
C21S N11S C21B 86(5)
N11S C21S C22S 174(6)
N1I C1I C2I 172(4)
C1I N1I Ni1 169(5)
N10S C19S C20S 173(3)
C25B N13S C25S 72(7)
N13S C25B C26B 175(8)
N11S C21B C22B 173(5)

loop_
_geom_bond_atom_site_label_1
_geom_bond_atom_site_label_2
_geom_bond_distance
Re1 C2 2.07(2)
Re1 C3 2.08(2)
Re1 C1 2.10(2)
Re1 P2 2.422(4)
Re1 P3 2.428(4)
Re1 P1 2.466(4)
Re4 C10 2.04(2)
Re4 C11 2.055(18)
Re4 C12 2.08(2)
Re4 P10 2.438(5)
Re4 P12 2.443(5)
Re4 P11 2.462(5)
Re2 C5 2.07(2)
Re2 C6 2.07(2)
Re2 C4 2.09(2)
Re2 P5 2.412(5)
Re2 P6 2.421(5)
Re2 P4 2.440(5)
Re3 C9 2.07(2)
Re3 C7 2.08(2)
Re3 C8 2.13(2)
Re3 P9 2.419(5)
Re3 P7 2.427(5)
Re3 P8 2.438(5)
Ni4 N6 1.922(15)
Ni4 N8 1.929(15)
Ni4 N3 1.953(15)
Ni4 Cl2 2.205(6)
Ni3 N2 1.946(14)
Ni3 N5 1.946(17)
Ni3 N11 1.966(15)
Ni3 Cl1 2.224(5)
Ni2 N12 1.900(17)
Ni2 N7 1.914(16)
Ni2 N1 1.950(17)
Ni2 Cl3 2.295(7)
Ni1 N9 1.887(19)
Ni1 N4 1.928(16)
Ni1 N10 1.947(17)
Ni1 Cl4 2.278(8)
Ni1 N1I 2.34(4)
P2 C113 1.802(19)
P2 C23 1.851(17)
P2 C119 1.859(18)
P3 C24 1.834(16)
P3 C131 1.840(14)
P3 C125 1.855(16)
P10 C215 1.838(18)
P10 C52 1.846(15)
P10 C209 1.859(16)
P12 C233 1.799(18)
P12 C54 1.831(18)
P12 C239 1.841(18)
P9 C203 1.828(18)
P9 C197 1.832(18)
P9 C44 1.858(15)
P1 C22 1.833(15)
P1 C107 1.835(15)
P1 C101 1.857(17)
P8 C185 1.826(19)
P8 C43 1.827(17)
P8 C191 1.877(19)
P5 C149 1.835(19)
P5 C155 1.886(17)
P5 C33 1.901(17)
P11 C53 1.819(16)
P11 C227 1.837(17)
P11 C221 1.860(18)
P7 C173 1.83(2)
P7 C42 1.865(18)
P7 C179 1.87(2)
P4 C137 1.85(2)
P4 C143 1.853(19)
P4 C32 1.854(16)
P6 C167 1.83(2)
P6 C161 1.858(19)
P6 C34 1.884(16)
C198 C199 1.34(3)
C198 C197 1.51(2)
C2 N2 1.19(2)
C199 C200 1.42(3)
C7 N7 1.17(2)
C12 N12 1.19(2)
C209 C214 1.39(2)
C209 C210 1.39(2)
C10 N10 1.19(2)
C9 N9 1.21(2)
C4 N4 1.18(2)
C11 N11 1.213(19)
C3 N3 1.17(2)
C1 N1 1.19(2)
C5 N5 1.18(2)
C6 N6 1.20(2)
C44 C41 1.58(2)
C130 C129 1.38(2)
C130 C125 1.42(2)
C210 C211 1.37(2)
C8 N8 1.16(2)
C137 C138 1.36(3)
C137 C142 1.42(3)
C31 C34 1.55(2)
C31 C33 1.56(2)
C31 C32 1.57(2)
C31 C30 1.58(2)
C201 C202 1.38(2)
C201 C200 1.39(2)
C215 C220 1.34(2)
C215 C216 1.40(2)
C208 C207 1.40(2)
C208 C203 1.43(2)
C125 C126 1.42(2)
C101 C102 1.35(2)
C101 C106 1.36(3)
C131 C132 1.40(2)
C131 C136 1.43(2)
C191 C196 1.39(3)
C191 C192 1.40(2)
C230 C229 1.35(3)
C230 C231 1.38(3)
C244 C239 1.39(2)
C244 C243 1.44(2)
C202 C197 1.41(2)
C129 C128 1.43(3)
C111 C112 1.38(2)
C111 C110 1.38(3)
C139 C140 1.37(3)
C139 C138 1.43(3)
C218 C219 1.43(2)
C218 C217 1.43(2)
C243 C242 1.39(3)
C179 C184 1.37(3)
C179 C180 1.44(3)
C220 C219 1.44(2)
C217 C216 1.44(2)
C227 C232 1.41(3)
C227 C228 1.42(2)
C203 C204 1.39(2)
C112 C107 1.373(19)
C54 C51 1.55(2)
C22 C21 1.56(2)
C23 C21 1.60(2)
C103 C104 1.34(3)
C103 C102 1.40(2)
C192 C193 1.42(3)
C211 C212 1.42(2)
C172 C171 1.33(3)
C172 C167 1.41(2)
C41 C40 1.56(2)
C41 C43 1.56(2)
C41 C42 1.56(2)
C232 C231 1.38(3)
C21 C24 1.55(2)
C21 C20 1.58(2)
C50 C51 1.56(2)
C107 C108 1.41(2)
C185 C186 1.38(3)
C185 C190 1.44(2)
C149 C150 1.38(3)
C149 C154 1.38(3)
C110 C109 1.43(2)
C126 C127 1.38(2)
C108 C109 1.40(2)
C163 C164 1.34(3)
C163 C162 1.42(2)
C106 C105 1.43(3)
C167 C168 1.36(2)
C161 C162 1.42(2)
C161 C166 1.43(2)
C52 C51 1.59(2)
C242 C241 1.39(4)
C119 C124 1.40(3)
C119 C120 1.40(2)
C127 C128 1.38(3)
C165 C164 1.39(3)
C165 C166 1.40(3)
C239 C240 1.36(3)
C53 C51 1.56(2)
C205 C206 1.38(3)
C205 C204 1.41(2)
C213 C212 1.37(3)
C213 C214 1.46(2)
C143 C144 1.38(3)
C143 C148 1.38(3)
C228 C229 1.46(3)
C113 C118 1.35(3)
C113 C114 1.41(3)
C104 C105 1.37(3)
C173 C178 1.37(3)
C173 C174 1.40(3)
C206 C207 1.37(3)
C171 C170 1.40(3)
C221 C226 1.37(2)
C221 C222 1.42(2)
C169 C168 1.38(3)
C169 C170 1.39(3)
C140 C141 1.34(3)
C196 C195 1.41(3)
C144 C145 1.42(3)
C178 C177 1.36(3)
C174 C175 1.36(4)
C136 C135 1.43(2)
C135 C134 1.34(2)
C132 C133 1.38(2)
C157 C158 1.39(2)
C157 C156 1.39(2)
C234 C233 1.38(2)
C234 C235 1.39(3)
C124 C123 1.44(2)
C133 C134 1.39(3)
C233 C238 1.47(2)
C155 C160 1.38(2)
C155 C156 1.41(2)
C158 C159 1.41(3)
C226 C225 1.36(2)
C114 C115 1.39(3)
C160 C159 1.39(2)
C190 C189 1.36(3)
C195 C194 1.42(3)
C120 C121 1.43(3)
C145 C146 1.41(3)
C186 C187 1.38(3)
C154 C153 1.37(3)
C184 C183 1.41(3)
C194 C193 1.28(3)
C148 C147 1.43(3)
C222 C223 1.39(3)
C123 C122 1.38(3)
C237 C238 1.37(3)
C237 C236 1.40(3)
C121 C122 1.41(3)
C146 C147 1.41(3)
C180 C181 1.36(3)
C150 C151 1.34(3)
C118 C117 1.45(3)
C187 C188 1.38(3)
C235 C236 1.42(3)
C115 C116 1.36(4)
C152 C151 1.40(3)
C152 C153 1.40(3)
C188 C189 1.40(3)
C142 C141 1.39(3)
C225 C224 1.34(3)
C183 C182 1.50(4)
C23S N12S 1.137(4)
C23S C24S 1.471(4)
C240 C241 1.43(3)
C223 C224 1.41(3)
C116 C117 1.33(5)
C182 C181 1.40(4)
C177 C176 1.37(4)
N10S C19S 1.138(4)
C9S N5S 1.135(4)
C9S C10S 1.471(4)
C176 C175 1.45(4)
C20S C19S 1.471(4)
C1S N1S 1.142(5)
C1S C2S 1.473(5)
N2S C3S 1.137(5)
C3S C4S 1.471(5)
C6S C5S 1.471(5)
C5S N3S 1.137(4)
C11S N6S 1.139(5)
C11S C12S 1.475(5)
C8S C7S 1.480(7)
C7S N4S 1.159(14)
C13S N7S 1.138(5)
C13S C14S 1.472(5)
C16S C15S 1.475(6)
C15S N8S 1.143(8)
C25S N13S 1.143(7)
C25S C26S 1.471(7)
N11S C21S 1.138(5)
N11S C21B 1.138(5)
C22S C21S 1.471(5)
C2I C1I 1.471(5)
C1I N1I 1.138(5)
N13S C25B 1.137(5)
C26B C25B 1.471(5)
C21B C22B 1.471(5)
